data_4349340
loop_
_publ_author_name
'Dhamija, Avinash'
'Ikbal, Sk Asif'
'Rath, Sankar Prasad'

_publ_section_title
;
 Induction and Rationalization of Supramolecular Chirality in the
 Tweezer-Diamine Complexes: Insights from Experimental and DFT Studies.
;
_journal_issue 24
_journal_name_full 'Inorganic chemistry'
_journal_page_first 13014
_journal_page_last 13026
_journal_paper_doi 10.1021/acs.inorgchem.6b02544
_journal_volume 55
_journal_year 2016
_chemical_absolute_configuration R
_chemical_formula_sum 'C82 H92 Mg2 N10 O'
_chemical_formula_weight 1282.27
_space_group_crystal_system triclinic
_space_group_IT_number 1
_space_group_name_Hall 'P 1'
_space_group_name_H-M_alt 'P 1'
_atom_sites_solution_hydrogens mixed
_audit_creation_method SHELXL-2014
_cell_angle_alpha 84.186(2)
_cell_angle_beta 72.6580(10)
_cell_angle_gamma 63.2910(10)
_cell_formula_units_Z 2
_cell_length_a 13.5777(9)
_cell_length_b 14.3089(10)
_cell_length_c 22.2385(15)
_cell_measurement_reflns_used 999
_cell_measurement_temperature 100(2)
_cell_measurement_theta_max 27.5
_cell_measurement_theta_min 2.5
_cell_volume 3681.4(4)
_computing_cell_refinement 'Bruker SAINT'
_computing_data_collection 'Bruker APEX'
_computing_data_reduction 'Bruker SAINT'
_computing_molecular_graphics 'SHELXL 5.1, XP (Sheldrick, 1994)'
_computing_publication_material SHELXL-97
_computing_structure_refinement 'SHELXL-2014 (Sheldrick, 2014)'
_computing_structure_solution 'SHELXS-97 (Sheldrick, 2008)'
_diffrn_ambient_temperature 100(2)
_diffrn_measured_fraction_theta_full 0.990
_diffrn_measured_fraction_theta_max 0.981
_diffrn_measurement_device_type 'Bruker SMART APEX'
_diffrn_measurement_method \w
_diffrn_radiation_type MoK\a
_diffrn_radiation_wavelength 0.71073
_diffrn_reflns_av_R_equivalents 0.0455
_diffrn_reflns_av_unetI/netI 0.1073
_diffrn_reflns_Laue_measured_fraction_full 0.990
_diffrn_reflns_Laue_measured_fraction_max 0.981
_diffrn_reflns_limit_h_max 17
_diffrn_reflns_limit_h_min -17
_diffrn_reflns_limit_k_max 13
_diffrn_reflns_limit_k_min -18
_diffrn_reflns_limit_l_max 28
_diffrn_reflns_limit_l_min -25
_diffrn_reflns_number 28018
_diffrn_reflns_point_group_measured_fraction_full 0.634
_diffrn_reflns_point_group_measured_fraction_max 0.618
_diffrn_reflns_theta_full 25.242
_diffrn_reflns_theta_max 27.499
_diffrn_reflns_theta_min 1.920
_diffrn_source 'fine-focus sealed tube'
_exptl_absorpt_coefficient_mu 0.085
_exptl_absorpt_correction_T_max 0.990
_exptl_absorpt_correction_T_min 0.976
_exptl_absorpt_correction_type multi-scan
_exptl_absorpt_process_details 'SADABS 2.05 (Sheldrick, 2002)'
_exptl_crystal_colour 'dark brown'
_exptl_crystal_density_diffrn 1.157
_exptl_crystal_description block
_exptl_crystal_F_000 1372
_exptl_crystal_size_max 0.220
_exptl_crystal_size_mid 0.160
_exptl_crystal_size_min 0.120
_refine_diff_density_max 0.287
_refine_diff_density_min -0.471
_refine_diff_density_rms 0.057
_refine_ls_abs_structure_details
;
 Flack x determined using 2383 quotients [(I+)-(I-)]/[(I+)+(I-)]
 (Parsons, Flack and Wagner, Acta Cryst. B69 (2013) 249-259).
;
_refine_ls_abs_structure_Flack -0.01(18)
_refine_ls_extinction_method none
_refine_ls_goodness_of_fit_ref 1.020
_refine_ls_hydrogen_treatment constr
_refine_ls_matrix_type full
_refine_ls_number_parameters 1750
_refine_ls_number_reflns 20897
_refine_ls_number_restraints 3
_refine_ls_restrained_S_all 1.020
_refine_ls_R_factor_all 0.1220
_refine_ls_R_factor_gt 0.0705
_refine_ls_shift/su_max 0.006
_refine_ls_shift/su_mean 0.000
_refine_ls_structure_factor_coef Fsqd
_refine_ls_weighting_details 'w=1/[\s^2^(Fo^2^)+(0.0794P)^2^+0.5037P] where P=(Fo^2^+2Fc^2^)/3'
_refine_ls_weighting_scheme calc
_refine_ls_wR_factor_gt 0.1431
_refine_ls_wR_factor_ref 0.1654
_reflns_Friedel_coverage 0.259
_reflns_Friedel_fraction_full 0.278
_reflns_Friedel_fraction_max 0.255
_reflns_number_gt 13792
_reflns_number_total 20897
_reflns_threshold_expression 'I > 2\s(I)'
_cod_data_source_file ic6b02544_si_002.cif
_cod_data_source_block 2jana_0m
_cod_database_code 4349340
_shelx_space_group_comment
;
The symmetry employed for this shelxl refinement is uniquely defined
by the following loop, which should always be used as a source of
symmetry information in preference to the above space-group names.
They are only intended as comments.
;
_shelx_estimated_absorpt_t_min 0.982
_shelx_estimated_absorpt_t_max 0.990
_shelxl_version_number 2014-3

loop_
_space_group_symop_operation_xyz
'x, y, z'

loop_
_atom_site_label
_atom_site_type_symbol
_atom_site_fract_x
_atom_site_fract_y
_atom_site_fract_z
_atom_site_U_iso_or_equiv
_atom_site_adp_type
_atom_site_occupancy
_atom_site_site_symmetry_order
_atom_site_calc_flag
_atom_site_refinement_flags_posn
_atom_site_refinement_flags_adp
_atom_site_refinement_flags_occupancy
_atom_site_disorder_assembly
_atom_site_disorder_group
Mg1 Mg -0.08865(15) 0.99886(15) 0.18988(9) 0.0259(4) Uani 1 1 d . . . . .
Mg2 Mg -0.46656(15) 1.38700(16) 0.33480(8) 0.0271(5) Uani 1 1 d . . . . .
O1 O -0.2854(3) 1.3634(3) 0.06594(16) 0.0261(9) Uani 1 1 d . . . . .
N1 N -0.2285(4) 1.0468(3) 0.15559(19) 0.0199(10) Uani 1 1 d . . . . .
N2 N -0.1334(3) 0.8868(4) 0.24181(19) 0.0213(10) Uani 1 1 d . . . . .
N3 N 0.0733(4) 0.9129(4) 0.2031(2) 0.0294(12) Uani 1 1 d . . . . .
N4 N -0.0191(4) 1.0658(4) 0.1122(2) 0.0278(11) Uani 1 1 d . . . . .
N5 N -0.5374(4) 1.4471(4) 0.25986(19) 0.0234(11) Uani 1 1 d . . . . .
N6 N -0.6257(4) 1.4030(4) 0.3919(2) 0.0263(11) Uani 1 1 d . . . . .
N7 N -0.4224(4) 1.3849(4) 0.41740(19) 0.0231(11) Uani 1 1 d . . . . .
N8 N -0.3321(4) 1.4208(4) 0.28537(19) 0.0223(11) Uani 1 1 d . . . . .
N9 N -0.1487(4) 1.1322(4) 0.2547(2) 0.0392(13) Uani 1 1 d . . . . .
H9A H -0.0854 1.1406 0.2531 0.047 Uiso 1 1 calc R U . . .
H9B H -0.1941 1.1897 0.2373 0.047 Uiso 1 1 calc R U . . .
N10 N -0.3991(4) 1.2238(4) 0.3021(2) 0.0373(13) Uani 1 1 d . . . . .
H10E H -0.4618 1.2142 0.3042 0.045 Uiso 1 1 calc R U . . .
H10F H -0.3618 1.2211 0.2604 0.045 Uiso 1 1 calc R U . . .
C1 C -0.2576(5) 1.1189(4) 0.1105(2) 0.0217(12) Uani 1 1 d . . . . .
C1L C -0.2133(6) 1.1385(6) 0.3239(3) 0.052(2) Uani 1 1 d . . . . .
H1LA H -0.2340 1.2076 0.3430 0.063 Uiso 1 1 calc R U . . .
C2L C -0.3223(6) 1.1287(6) 0.3285(3) 0.0480(18) Uani 1 1 d . . . . .
H2LA H -0.3018 1.0656 0.3030 0.058 Uiso 1 1 calc R U . . .
C3L C -0.3858(9) 1.1190(7) 0.3966(4) 0.079(3) Uani 1 1 d . . . . .
H3LA H -0.4145 1.1849 0.4209 0.095 Uiso 1 1 calc R U . . .
H3LB H -0.4529 1.1079 0.3970 0.095 Uiso 1 1 calc R U . . .
C4L C -0.3077(10) 1.0290(8) 0.4274(4) 0.087(3) Uani 1 1 d . . . . .
H4LA H -0.3501 1.0253 0.4716 0.104 Uiso 1 1 calc R U . . .
H4LB H -0.2831 0.9624 0.4049 0.104 Uiso 1 1 calc R U . . .
C5L C -0.2041(11) 1.0428(8) 0.4260(5) 0.098(4) Uani 1 1 d . . . . .
H5LA H -0.1535 0.9829 0.4460 0.117 Uiso 1 1 calc R U . . .
H5LB H -0.2286 1.1074 0.4505 0.117 Uiso 1 1 calc R U . . .
C6L C -0.1367(8) 1.0499(7) 0.3580(4) 0.070(3) Uani 1 1 d . . . . .
H6LA H -0.0709 1.0624 0.3585 0.083 Uiso 1 1 calc R U . . .
H6LB H -0.1056 0.9826 0.3347 0.083 Uiso 1 1 calc R U . . .
C2 C -0.3795(5) 1.1543(5) 0.1151(3) 0.0265(13) Uani 1 1 d . . . . .
C3 C -0.4183(5) 1.0991(5) 0.1613(3) 0.0257(13) Uani 1 1 d . . . . .
C4 C -0.3227(4) 1.0305(4) 0.1856(2) 0.0221(12) Uani 1 1 d . . . . .
C5 C -0.3261(5) 0.9545(4) 0.2297(2) 0.0210(12) Uani 1 1 d . . . . .
H5A H -0.3970 0.9502 0.2453 0.025 Uiso 1 1 calc R U . . .
C6 C -0.2366(5) 0.8845(4) 0.2531(2) 0.0213(12) Uani 1 1 d . . . . .
C7 C -0.2382(5) 0.7978(5) 0.2924(2) 0.0256(13) Uani 1 1 d . . . . .
C8 C -0.1334(5) 0.7470(5) 0.3042(3) 0.0283(14) Uani 1 1 d . . . . .
C9 C -0.0697(5) 0.8048(5) 0.2730(3) 0.0270(13) Uani 1 1 d . . . . .
C10 C 0.0388(5) 0.7832(5) 0.2756(3) 0.0319(15) Uani 1 1 d . . . . .
H10A H 0.0720 0.7277 0.3014 0.038 Uiso 1 1 calc R U . . .
C11 C 0.1048(5) 0.8349(5) 0.2439(3) 0.0331(15) Uani 1 1 d . . . . .
C12 C 0.2166(5) 0.8140(6) 0.2504(3) 0.0425(18) Uani 1 1 d . . . . .
C13 C 0.2502(6) 0.8808(7) 0.2126(3) 0.050(2) Uani 1 1 d . . . . .
C14 C 0.1607(5) 0.9396(6) 0.1815(3) 0.0376(16) Uani 1 1 d . . . . .
C15 C 0.1655(5) 1.0106(6) 0.1347(3) 0.0449(18) Uani 1 1 d . . . . .
H15A H 0.2302 1.0250 0.1251 0.054 Uiso 1 1 calc R U . . .
C16 C 0.0871(5) 1.0637(5) 0.0998(3) 0.0367(15) Uani 1 1 d . . . . .
C17 C 0.1110(6) 1.1182(5) 0.0432(3) 0.0432(18) Uani 1 1 d . . . . .
C18 C 0.0179(5) 1.1516(5) 0.0194(3) 0.0410(17) Uani 1 1 d . . . . .
C19 C -0.0658(5) 1.1212(5) 0.0654(3) 0.0286(14) Uani 1 1 d . . . . .
C20 C -0.1791(5) 1.1477(5) 0.0651(3) 0.0269(13) Uani 1 1 d . . . . .
C21 C -0.4552(5) 1.2394(5) 0.0812(3) 0.0360(15) Uani 1 1 d . . . . .
H21A H -0.5319 1.2419 0.0941 0.054 Uiso 1 1 calc R U . . .
H21B H -0.4219 1.2250 0.0356 0.054 Uiso 1 1 calc R U . . .
H21C H -0.4611 1.3069 0.0919 0.054 Uiso 1 1 calc R U . . .
C22 C -0.5385(5) 1.1058(6) 0.1867(3) 0.0379(16) Uani 1 1 d . . . . .
H22A H -0.5802 1.1356 0.1545 0.045 Uiso 1 1 calc R U . . .
H22B H -0.5325 1.0343 0.1948 0.045 Uiso 1 1 calc R U . . .
C23 C -0.6065(6) 1.1724(7) 0.2468(3) 0.057(2) Uani 1 1 d . . . . .
H23A H -0.6850 1.1792 0.2595 0.085 Uiso 1 1 calc R U . . .
H23B H -0.6087 1.2420 0.2398 0.085 Uiso 1 1 calc R U . . .
H23C H -0.5698 1.1393 0.2802 0.085 Uiso 1 1 calc R U . . .
C24 C -0.3358(7) 0.7078(6) 0.2603(3) 0.0515(19) Uani 1 1 d . . . . .
H24A H -0.4049 0.6961 0.2732 0.077 Uiso 1 1 calc R U . . .
H24B H -0.2673 0.6402 0.2518 0.077 Uiso 1 1 calc R U . . .
H24C H -0.3356 0.7484 0.2220 0.077 Uiso 1 1 calc R U . . .
C25 C -0.3354(5) 0.7672(5) 0.3123(3) 0.0333(15) Uani 1 1 d . . . . .
H25A H -0.4094 0.8311 0.3247 0.040 Uiso 1 1 calc R U . . .
H25B H -0.3283 0.7232 0.3496 0.040 Uiso 1 1 calc R U . . .
C26 C -0.0887(6) 0.6480(6) 0.3388(3) 0.0433(17) Uani 1 1 d . . . . .
H26A H -0.1488 0.6502 0.3771 0.065 Uiso 1 1 calc R U . . .
H26B H -0.0215 0.6413 0.3503 0.065 Uiso 1 1 calc R U . . .
H26C H -0.0665 0.5878 0.3117 0.065 Uiso 1 1 calc R U . . .
C27 C 0.2788(6) 0.7337(7) 0.2919(4) 0.064(3) Uani 1 1 d . . . . .
H27A H 0.3604 0.7181 0.2780 0.096 Uiso 1 1 calc R U . . .
H27B H 0.2710 0.6695 0.2891 0.096 Uiso 1 1 calc R U . . .
H27C H 0.2455 0.7611 0.3357 0.096 Uiso 1 1 calc R U . . .
C28 C 0.3557(7) 0.8969(9) 0.2050(5) 0.079(3) Uani 1 1 d . . . . .
H28A H 0.3885 0.8670 0.2387 0.095 Uiso 0.6844 1 d . U P A 1
H28D H 0.3341 0.9718 0.2064 0.095 Uiso 0.6844 1 d . U P A 1
C29 C 0.4380(11) 0.8554(14) 0.1471(7) 0.100(7) Uani 0.684(17) 1 d . . P A 1
H29D H 0.5077 0.8616 0.1455 0.150 Uiso 0.684(17) 1 calc R U P A 1
H29E H 0.4072 0.8942 0.1128 0.150 Uiso 0.684(17) 1 calc R U P A 1
H29F H 0.4565 0.7815 0.1424 0.150 Uiso 0.684(17) 1 calc R U P A 1
H28G H 0.3532 0.9545 0.1767 0.120 Uiso 0.3156 1 d . U P A 2
H28H H 0.4230 0.8360 0.1851 0.120 Uiso 0.3156 1 d . U P A 2
C29B C 0.343(3) 0.937(3) 0.2694(17) 0.111(15) Uiso 0.316(17) 1 d . . P A 2
H29G H 0.4196 0.9205 0.2730 0.166 Uiso 0.316(17) 1 calc R U P A 2
H29H H 0.3066 0.9029 0.3028 0.166 Uiso 0.316(17) 1 calc R U P A 2
H29I H 0.2960 1.0129 0.2736 0.166 Uiso 0.316(17) 1 calc R U P A 2
C30 C 0.2162(6) 1.1352(6) 0.0159(4) 0.0502(19) Uani 1 1 d . . . . .
H30A H 0.2323 1.1374 -0.0306 0.060 Uiso 1 1 calc R U . . .
H30B H 0.2827 1.0753 0.0257 0.060 Uiso 1 1 calc R U . . .
C31 C 0.2039(7) 1.2363(7) 0.0411(4) 0.072(3) Uani 1 1 d . . . . .
H31A H 0.2746 1.2442 0.0215 0.108 Uiso 1 1 calc R U . . .
H31B H 0.1905 1.2337 0.0869 0.108 Uiso 1 1 calc R U . . .
H31C H 0.1388 1.2960 0.0310 0.108 Uiso 1 1 calc R U . . .
C32 C 0.0092(6) 1.2071(6) -0.0412(3) 0.058(2) Uani 1 1 d . . . . .
H32A H 0.0833 1.2067 -0.0639 0.088 Uiso 1 1 calc R U . . .
H32B H -0.0502 1.2796 -0.0319 0.088 Uiso 1 1 calc R U . . .
H32C H -0.0112 1.1713 -0.0672 0.088 Uiso 1 1 calc R U . . .
C33 C -0.2186(5) 1.2061(5) 0.0101(3) 0.0301(14) Uani 1 1 d . . . . .
C34 C -0.2086(6) 1.1529(5) -0.0412(3) 0.0428(17) Uani 1 1 d . . . . .
H34A H -0.1728 1.0785 -0.0426 0.051 Uiso 1 1 calc R U . . .
C35 C -0.2494(6) 1.2051(5) -0.0905(3) 0.0460(18) Uani 1 1 d . . . . .
H35A H -0.2393 1.1669 -0.1262 0.055 Uiso 1 1 calc R U . . .
C36 C -0.3045(6) 1.3121(6) -0.0880(3) 0.0414(17) Uani 1 1 d . . . . .
H36A H -0.3342 1.3480 -0.1217 0.050 Uiso 1 1 calc R U . . .
C37 C -0.3176(5) 1.3691(5) -0.0364(2) 0.0292(14) Uani 1 1 d . . . . .
H37A H -0.3568 1.4434 -0.0342 0.035 Uiso 1 1 calc R U . . .
C38 C -0.2722(5) 1.3148(5) 0.0114(2) 0.0264(13) Uani 1 1 d . . . . .
C51 C -0.4893(5) 1.4765(5) 0.2026(2) 0.0246(13) Uani 1 1 d . . . . .
C52 C -0.5721(5) 1.5164(5) 0.1653(3) 0.0264(13) Uani 1 1 d . . . . .
C53 C -0.6669(5) 1.5064(5) 0.2011(3) 0.0291(14) Uani 1 1 d . . . . .
C54 C -0.6448(5) 1.4631(5) 0.2602(2) 0.0261(13) Uani 1 1 d . . . . .
C55 C -0.7237(5) 1.4436(5) 0.3104(2) 0.0290(14) Uani 1 1 d . . . . .
H55A H -0.7910 1.4501 0.3018 0.035 Uiso 1 1 calc R U . . .
C56 C -0.7161(5) 1.4161(5) 0.3708(2) 0.0279(14) Uani 1 1 d . . . . .
C57 C -0.8021(5) 1.3978(5) 0.4220(3) 0.0324(15) Uani 1 1 d . . . . .
C58 C -0.7633(5) 1.3780(5) 0.4738(3) 0.0319(15) Uani 1 1 d . . . . .
C59 C -0.6541(4) 1.3833(5) 0.4546(2) 0.0263(13) Uani 1 1 d . . . . .
C60 C -0.5866(5) 1.3712(5) 0.4944(2) 0.0281(14) Uani 1 1 d . . . . .
H60A H -0.6166 1.3601 0.5375 0.034 Uiso 1 1 calc R U . . .
C61 C -0.4806(5) 1.3736(5) 0.4779(2) 0.0241(13) Uani 1 1 d . . . . .
C62 C -0.4145(5) 1.3631(5) 0.5206(2) 0.0258(13) Uani 1 1 d . . . . .
C63 C -0.3166(5) 1.3681(5) 0.4862(3) 0.0298(14) Uani 1 1 d . . . . .
C64 C -0.3227(4) 1.3807(4) 0.4213(2) 0.0229(13) Uani 1 1 d . . . . .
C65 C -0.2389(5) 1.3866(5) 0.3701(3) 0.0276(14) Uani 1 1 d . . . . .
H65A H -0.1715 1.3793 0.3789 0.033 Uiso 1 1 calc R U . . .
C66 C -0.2389(5) 1.4020(5) 0.3062(3) 0.0274(14) Uani 1 1 d . . . . .
C67 C -0.1451(5) 1.3988(5) 0.2550(3) 0.0279(14) Uani 1 1 d . . . . .
C68 C -0.1789(5) 1.4173(5) 0.2009(2) 0.0254(13) Uani 1 1 d . . . . .
C69 C -0.3006(4) 1.4350(4) 0.2215(2) 0.0212(12) Uani 1 1 d . . . . .
C70 C -0.3769(4) 1.4699(4) 0.1842(2) 0.0187(12) Uani 1 1 d . . . . .
C71 C -0.5609(5) 1.5618(5) 0.1010(3) 0.0375(16) Uani 1 1 d . . . . .
H71A H -0.6356 1.5926 0.0923 0.056 Uiso 1 1 calc R U . . .
H71B H -0.5046 1.5064 0.0692 0.056 Uiso 1 1 calc R U . . .
H71C H -0.5351 1.6161 0.0997 0.056 Uiso 1 1 calc R U . . .
C72 C -0.7768(5) 1.5340(5) 0.1846(3) 0.0331(16) Uani 1 1 d . . . . .
H72A H -0.8420 1.5597 0.2234 0.040 Uiso 1 1 calc R U . . .
H72B H -0.7887 1.5918 0.1550 0.040 Uiso 1 1 calc R U . . .
C73 C -0.7780(5) 1.4444(6) 0.1555(3) 0.0389(16) Uani 1 1 d . . . . .
H73A H -0.8474 1.4699 0.1414 0.058 Uiso 1 1 calc R U . . .
H73B H -0.7778 1.3909 0.1867 0.058 Uiso 1 1 calc R U . . .
H73C H -0.7098 1.4140 0.1193 0.058 Uiso 1 1 calc R U . . .
C74 C -0.9087(5) 1.3974(6) 0.4165(3) 0.0420(18) Uani 1 1 d . . . . .
H74A H -0.9342 1.4440 0.3826 0.050 Uiso 1 1 calc R U . . .
H74B H -0.9704 1.4253 0.4565 0.050 Uiso 1 1 calc R U . . .
C75 C -0.8899(7) 1.2888(8) 0.4022(4) 0.067(3) Uani 1 1 d . . . . .
H75A H -0.9634 1.2904 0.4033 0.100 Uiso 1 1 calc R U . . .
H75B H -0.8583 1.2411 0.4337 0.100 Uiso 1 1 calc R U . . .
H75C H -0.8358 1.2644 0.3601 0.100 Uiso 1 1 calc R U . . .
C76 C -0.8188(5) 1.3548(6) 0.5389(3) 0.0453(18) Uani 1 1 d . . . . .
H76A H -0.9001 1.3754 0.5436 0.068 Uiso 1 1 calc R U . . .
H76B H -0.8128 1.3942 0.5701 0.068 Uiso 1 1 calc R U . . .
H76C H -0.7799 1.2797 0.5456 0.068 Uiso 1 1 calc R U . . .
C77 C -0.4535(5) 1.3512(5) 0.5912(2) 0.0337(15) Uani 1 1 d . . . . .
H77A H -0.4177 1.3785 0.6125 0.051 Uiso 1 1 calc R U . . .
H77B H -0.4308 1.2770 0.6000 0.051 Uiso 1 1 calc R U . . .
H77C H -0.5374 1.3905 0.6066 0.051 Uiso 1 1 calc R U . . .
C78 C -0.2176(5) 1.3560(5) 0.5084(2) 0.0322(15) Uani 1 1 d . . . . .
H78A H -0.2474 1.3869 0.5517 0.039 Uiso 1 1 calc R U . . .
H78B H -0.1783 1.3952 0.4808 0.039 Uiso 1 1 calc R U . . .
C79 C -0.1316(6) 1.2430(6) 0.5082(3) 0.052(2) Uani 1 1 d . . . . .
H79A H -0.0665 1.2395 0.5206 0.078 Uiso 1 1 calc R U . . .
H79B H -0.1039 1.2112 0.4658 0.078 Uiso 1 1 calc R U . . .
H79C H -0.1684 1.2051 0.5381 0.078 Uiso 1 1 calc R U . . .
C80 C -0.0251(5) 1.3696(5) 0.2588(3) 0.0334(15) Uani 1 1 d . . . . .
H80A H 0.0114 1.4041 0.2249 0.040 Uiso 1 1 calc R U . . .
H80B H -0.0308 1.3962 0.2997 0.040 Uiso 1 1 calc R U . . .
C81 C 0.0493(6) 1.2543(7) 0.2526(4) 0.054(2) Uani 1 1 d . . . . .
H81A H 0.1225 1.2392 0.2600 0.082 Uiso 1 1 calc R U . . .
H81B H 0.0636 1.2289 0.2101 0.082 Uiso 1 1 calc R U . . .
H81C H 0.0105 1.2191 0.2837 0.082 Uiso 1 1 calc R U . . .
C82 C -0.1009(5) 1.4086(6) 0.1368(3) 0.0371(16) Uani 1 1 d . . . . .
H82A H -0.0227 1.3865 0.1394 0.056 Uiso 1 1 calc R U . . .
H82B H -0.1271 1.4767 0.1172 0.056 Uiso 1 1 calc R U . . .
H82C H -0.1011 1.3568 0.1112 0.056 Uiso 1 1 calc R U . . .
C83 C -0.3347(4) 1.5134(5) 0.1227(2) 0.0239(13) Uani 1 1 d . . . . .
C84 C -0.3368(6) 1.6111(5) 0.1246(3) 0.0365(16) Uani 1 1 d . . . . .
H84A H -0.3733 1.6509 0.1633 0.044 Uiso 1 1 calc R U . . .
C85 C -0.2879(7) 1.6517(6) 0.0724(3) 0.0477(19) Uani 1 1 d . . . . .
H85A H -0.2911 1.7189 0.0748 0.057 Uiso 1 1 calc R U . . .
C86 C -0.2342(6) 1.5941(5) 0.0166(3) 0.0391(16) Uani 1 1 d . . . . .
H86A H -0.1974 1.6205 -0.0194 0.047 Uiso 1 1 calc R U . . .
C87 C -0.2330(5) 1.4988(5) 0.0121(2) 0.0281(14) Uani 1 1 d . . . . .
H87A H -0.1959 1.4595 -0.0268 0.034 Uiso 1 1 calc R U . . .
C88 C -0.2869(5) 1.4594(5) 0.0655(3) 0.0251(13) Uani 1 1 d . . . . .
Mg1A Mg 0.23436(15) 0.62478(15) 0.66129(8) 0.0227(4) Uani 1 1 d . . . . .
Mg2A Mg 0.11502(15) 1.00750(16) 0.80618(8) 0.0249(4) Uani 1 1 d . . . . .
O1A O 0.1582(3) 0.6336(3) 0.92917(15) 0.0240(9) Uani 1 1 d . . . . .
N1A N 0.3574(4) 0.5872(4) 0.70828(19) 0.0197(10) Uani 1 1 d . . . . .
N2A N 0.3545(4) 0.6269(4) 0.57778(19) 0.0219(11) Uani 1 1 d . . . . .
N3A N 0.1413(4) 0.6118(4) 0.60585(19) 0.0221(10) Uani 1 1 d . . . . .
N4A N 0.1489(4) 0.5629(4) 0.73647(19) 0.0214(10) Uani 1 1 d . . . . .
N5A N 0.1828(4) 0.9366(4) 0.8801(2) 0.0202(10) Uani 1 1 d . . . . .
N6A N 0.2049(4) 1.0967(4) 0.7906(2) 0.0244(11) Uani 1 1 d . . . . .
N7A N 0.0066(3) 1.1205(3) 0.75832(18) 0.0167(10) Uani 1 1 d . . . . .
N8A N -0.0084(3) 0.9538(3) 0.84304(19) 0.0179(10) Uani 1 1 d . . . . .
N9A N 0.1210(4) 0.7876(4) 0.6948(2) 0.0354(13) Uani 1 1 d . . . . .
H9AA H 0.0496 0.7992 0.6943 0.042 Uiso 1 1 calc R U . . .
H9AB H 0.1180 0.7897 0.7360 0.042 Uiso 1 1 calc R U . . .
N10A N 0.2446(4) 0.8751(4) 0.7392(2) 0.0387(14) Uani 1 1 d . . . . .
H10G H 0.3147 0.8672 0.7397 0.046 Uiso 1 1 calc R U . . .
H10H H 0.2382 0.8168 0.7562 0.046 Uiso 1 1 calc R U . . .
C1A C 0.3456(4) 0.5658(4) 0.7713(2) 0.0205(12) Uani 1 1 d . . . . .
C2A C 0.4325(4) 0.5791(4) 0.7904(2) 0.0220(12) Uani 1 1 d . . . . .
C3A C 0.4991(4) 0.6010(5) 0.7372(2) 0.0236(13) Uani 1 1 d . . . . .
C4A C 0.4519(4) 0.6048(5) 0.6861(2) 0.0213(12) Uani 1 1 d . . . . .
C5A C 0.4991(4) 0.6203(5) 0.6232(3) 0.0235(13) Uani 1 1 d . . . . .
H5AA H 0.5692 0.6259 0.6140 0.028 Uiso 1 1 calc R U . . .
C6A C 0.4562(4) 0.6286(5) 0.5726(2) 0.0242(13) Uani 1 1 d . . . . .
C7A C 0.5128(5) 0.6404(5) 0.5076(2) 0.0252(13) Uani 1 1 d . . . . .
C7L C 0.1351(6) 0.8805(6) 0.6676(3) 0.049(2) Uani 1 1 d . . . . .
H7LA H 0.0714 0.9438 0.6932 0.059 Uiso 1 1 calc R U . . .
C8L C 0.1299(10) 0.8935(7) 0.5989(4) 0.093(4) Uani 1 1 d . . . . .
H8LA H 0.1894 0.8293 0.5736 0.112 Uiso 1 1 calc R U . . .
H8LB H 0.0539 0.9028 0.5975 0.112 Uiso 1 1 calc R U . . .
C9L C 0.1488(12) 0.9852(9) 0.5710(4) 0.107(4) Uani 1 1 d . . . . .
H9LA H 0.0885 1.0500 0.5955 0.128 Uiso 1 1 calc R U . . .
H9LB H 0.1440 0.9925 0.5271 0.128 Uiso 1 1 calc R U . . .
C10L C 0.2651(12) 0.9699(9) 0.5720(4) 0.117(5) Uani 1 1 d . . . . .
H10B H 0.2786 1.0297 0.5519 0.140 Uiso 1 1 calc R U . . .
H10C H 0.3246 0.9055 0.5468 0.140 Uiso 1 1 calc R U . . .
C11L C 0.2777(8) 0.9608(7) 0.6388(4) 0.074(3) Uani 1 1 d . . . . .
H11A H 0.2247 1.0277 0.6630 0.089 Uiso 1 1 calc R U . . .
H11B H 0.3573 0.9454 0.6369 0.089 Uiso 1 1 calc R U . . .
C12L C 0.2492(6) 0.8718(6) 0.6715(3) 0.0445(18) Uani 1 1 d . . . . .
H12A H 0.3123 0.8032 0.6515 0.053 Uiso 1 1 calc R U . . .
C8A C 0.4418(5) 0.6464(5) 0.4728(3) 0.0269(13) Uani 1 1 d . . . . .
C9A C 0.3424(5) 0.6386(5) 0.5176(2) 0.0246(13) Uani 1 1 d . . . . .
C10A C 0.2473(5) 0.6444(5) 0.5030(2) 0.0275(14) Uani 1 1 d . . . . .
H10D H 0.2466 0.6570 0.4603 0.033 Uiso 1 1 calc R U . . .
C11A C 0.1537(5) 0.6340(5) 0.5433(2) 0.0262(13) Uani 1 1 d . . . . .
C12A C 0.0547(5) 0.6431(5) 0.5262(3) 0.0329(15) Uani 1 1 d . . . . .
C13A C -0.0152(5) 0.6234(5) 0.5779(3) 0.0295(14) Uani 1 1 d . . . . .
C14A C 0.0415(5) 0.6040(5) 0.6278(3) 0.0248(13) Uani 1 1 d . . . . .
C15A C 0.0033(5) 0.5705(5) 0.6883(2) 0.0247(13) Uani 1 1 d . . . . .
H15B H -0.0653 0.5625 0.6971 0.030 Uiso 1 1 calc R U . . .
C16A C 0.0559(4) 0.5477(5) 0.7368(2) 0.0220(12) Uani 1 1 d . . . . .
C17A C 0.0214(4) 0.4999(5) 0.7951(2) 0.0237(13) Uani 1 1 d . . . . .
C18A C 0.0941(4) 0.4858(4) 0.8294(2) 0.0238(13) Uani 1 1 d . . . . .
C19A C 0.1744(4) 0.5272(4) 0.7917(2) 0.0208(12) Uani 1 1 d . . . . .
C20A C 0.2656(4) 0.5314(5) 0.8089(2) 0.0232(13) Uani 1 1 d . . . . .
C21A C 0.4483(5) 0.5793(5) 0.8542(3) 0.0324(15) Uani 1 1 d . . . . .
H21D H 0.5084 0.6013 0.8509 0.049 Uiso 1 1 calc R U . . .
H21E H 0.4708 0.5087 0.8705 0.049 Uiso 1 1 calc R U . . .
H21F H 0.3759 0.6282 0.8829 0.049 Uiso 1 1 calc R U . . .
C22A C 0.5988(5) 0.6254(5) 0.7319(3) 0.0286(14) Uani 1 1 d . . . . .
H22C H 0.6394 0.5851 0.7631 0.034 Uiso 1 1 calc R U . . .
H22D H 0.6538 0.6026 0.6894 0.034 Uiso 1 1 calc R U . . .
C23A C 0.5609(6) 0.7392(6) 0.7427(3) 0.0463(18) Uani 1 1 d . . . . .
H23D H 0.6260 0.7499 0.7452 0.069 Uiso 1 1 calc R U . . .
H23E H 0.4991 0.7642 0.7822 0.069 Uiso 1 1 calc R U . . .
H23F H 0.5328 0.7782 0.7077 0.069 Uiso 1 1 calc R U . . .
C24A C 0.6240(5) 0.6479(5) 0.4840(3) 0.0306(14) Uani 1 1 d . . . . .
H24D H 0.6626 0.6188 0.4401 0.037 Uiso 1 1 calc R U . . .
H24E H 0.6750 0.6059 0.5103 0.037 Uiso 1 1 calc R U . . .
C25A C 0.6042(6) 0.7629(6) 0.4858(3) 0.051(2) Uani 1 1 d . . . . .
H25C H 0.6784 0.7657 0.4707 0.077 Uiso 1 1 calc R U . . .
H25D H 0.5661 0.7917 0.5292 0.077 Uiso 1 1 calc R U . . .
H25E H 0.5557 0.8040 0.4587 0.077 Uiso 1 1 calc R U . . .
C26A C 0.4613(5) 0.6563(5) 0.4033(2) 0.0326(15) Uani 1 1 d . . . . .
H26D H 0.5438 0.6198 0.3819 0.049 Uiso 1 1 calc R U . . .
H26E H 0.4323 0.7305 0.3932 0.049 Uiso 1 1 calc R U . . .
H26F H 0.4205 0.6252 0.3890 0.049 Uiso 1 1 calc R U . . .
C27A C 0.0362(6) 0.6695(6) 0.4618(3) 0.0442(18) Uani 1 1 d . . . . .
H27D H -0.0279 0.6569 0.4596 0.066 Uiso 1 1 calc R U . . .
H27E H 0.1062 0.6254 0.4296 0.066 Uiso 1 1 calc R U . . .
H27F H 0.0184 0.7433 0.4543 0.066 Uiso 1 1 calc R U . . .
C28A C -0.1309(6) 0.6279(6) 0.5849(3) 0.0454(19) Uani 1 1 d . . . . .
H28B H -0.1289 0.5986 0.5458 0.054 Uiso 1 1 calc R U . . .
H28C H -0.1474 0.5840 0.6201 0.054 Uiso 1 1 calc R U . . .
C29A C -0.2254(6) 0.7376(8) 0.5973(4) 0.069(3) Uani 1 1 d . . . . .
H29A H -0.2988 0.7371 0.6009 0.104 Uiso 1 1 calc R U . . .
H29B H -0.2096 0.7813 0.5625 0.104 Uiso 1 1 calc R U . . .
H29C H -0.2294 0.7661 0.6367 0.104 Uiso 1 1 calc R U . . .
C30A C -0.0776(5) 0.4713(5) 0.8121(3) 0.0293(14) Uani 1 1 d . . . . .
H30C H -0.0784 0.4420 0.7739 0.035 Uiso 1 1 calc R U . . .
H30D H -0.0645 0.4158 0.8434 0.035 Uiso 1 1 calc R U . . .
C31A C -0.1935(5) 0.5613(5) 0.8389(3) 0.0336(15) Uani 1 1 d . . . . .
H31D H -0.2530 0.5366 0.8490 0.050 Uiso 1 1 calc R U . . .
H31E H -0.2087 0.6158 0.8078 0.050 Uiso 1 1 calc R U . . .
H31F H -0.1944 0.5901 0.8772 0.050 Uiso 1 1 calc R U . . .
C32A C 0.0899(5) 0.4367(5) 0.8919(3) 0.0304(14) Uani 1 1 d . . . . .
H32D H 0.0258 0.4178 0.9044 0.046 Uiso 1 1 calc R U . . .
H32E H 0.0788 0.4864 0.9234 0.046 Uiso 1 1 calc R U . . .
H32F H 0.1622 0.3737 0.8890 0.046 Uiso 1 1 calc R U . . .
C33A C 0.2917(4) 0.4815(4) 0.8686(2) 0.0213(12) Uani 1 1 d . . . . .
C34A C 0.3796(5) 0.3804(5) 0.8632(3) 0.0350(15) Uani 1 1 d . . . . .
H34B H 0.4124 0.3425 0.8239 0.042 Uiso 1 1 calc R U . . .
C35A C 0.4202(5) 0.3340(5) 0.9138(3) 0.0424(17) Uani 1 1 d . . . . .
H35B H 0.4797 0.2644 0.9092 0.051 Uiso 1 1 calc R U . . .
C36A C 0.3753(5) 0.3873(5) 0.9699(3) 0.0384(16) Uani 1 1 d . . . . .
H36B H 0.4057 0.3559 1.0041 0.046 Uiso 1 1 calc R U . . .
C37A C 0.2858(5) 0.4869(5) 0.9779(3) 0.0272(13) Uani 1 1 d . . . . .
H37B H 0.2538 0.5238 1.0175 0.033 Uiso 1 1 calc R U . . .
C38A C 0.2426(4) 0.5328(4) 0.9268(2) 0.0210(12) Uani 1 1 d . . . . .
C51A C 0.1503(4) 0.8771(5) 0.9265(2) 0.0231(13) Uani 1 1 d . . . . .
C52A C 0.2249(5) 0.8429(5) 0.9684(3) 0.0280(14) Uani 1 1 d . . . . .
C53A C 0.3045(5) 0.8800(5) 0.9441(3) 0.0272(13) Uani 1 1 d . . . . .
C54A C 0.2776(5) 0.9393(5) 0.8891(3) 0.0246(13) Uani 1 1 d . . . . .
C55A C 0.3346(4) 0.9955(5) 0.8537(3) 0.0253(13) Uani 1 1 d . . . . .
H55B H 0.4047 0.9822 0.8616 0.030 Uiso 1 1 calc R U . . .
C56A C 0.3035(5) 1.0677(5) 0.8087(2) 0.0238(13) Uani 1 1 d . . . . .
C57A C 0.3603(5) 1.1317(5) 0.7769(3) 0.0255(13) Uani 1 1 d . . . . .
C58A C 0.2941(4) 1.2006(5) 0.7425(3) 0.0259(13) Uani 1 1 d . . . . .
C59A C 0.1968(4) 1.1775(4) 0.7511(2) 0.0217(12) Uani 1 1 d . . . . .
C60A C 0.1096(4) 1.2284(5) 0.7224(2) 0.0224(12) Uani 1 1 d . . . . .
H60B H 0.1105 1.2868 0.6982 0.027 Uiso 1 1 calc R U . . .
C61A C 0.0193(4) 1.2021(5) 0.7257(2) 0.0214(12) Uani 1 1 d . . . . .
C62A C -0.0698(4) 1.2561(5) 0.6949(2) 0.0223(13) Uani 1 1 d . . . . .
C63A C -0.1357(4) 1.2040(5) 0.7084(2) 0.0212(12) Uani 1 1 d . . . . .
C64A C -0.0874(4) 1.1194(4) 0.7479(2) 0.0182(12) Uani 1 1 d . . . . .
C65A C -0.1293(4) 1.0472(4) 0.7726(2) 0.0200(12) Uani 1 1 d . . . . .
H65B H -0.1897 1.0500 0.7581 0.024 Uiso 1 1 calc R U . . .
C66A C -0.0936(4) 0.9703(4) 0.8164(2) 0.0210(12) Uani 1 1 d . . . . .
C67A C -0.1461(4) 0.9018(4) 0.8426(2) 0.0231(13) Uani 1 1 d . . . . .
C68A C -0.0932(4) 0.8440(5) 0.8862(2) 0.0234(13) Uani 1 1 d . . . . .
C69A C -0.0091(4) 0.8802(4) 0.8879(2) 0.0193(12) Uani 1 1 d . . . . .
C70A C 0.0593(4) 0.8495(4) 0.9306(2) 0.0207(12) Uani 1 1 d . . . . .
C71A C 0.2183(6) 0.7829(5) 1.0273(3) 0.0360(16) Uani 1 1 d . . . . .
H71D H 0.2735 0.7821 1.0477 0.054 Uiso 1 1 calc R U . . .
H71E H 0.2367 0.7109 1.0168 0.054 Uiso 1 1 calc R U . . .
H71F H 0.1404 0.8164 1.0561 0.054 Uiso 1 1 calc R U . . .
C72A C 0.4043(5) 0.8621(5) 0.9676(3) 0.0340(15) Uani 1 1 d . . . . .
H72C H 0.4261 0.9200 0.9540 0.041 Uiso 1 1 calc R U . . .
H72D H 0.3795 0.8644 1.0142 0.041 Uiso 1 1 calc R U . . .
C73A C 0.5078(6) 0.7605(6) 0.9448(4) 0.055(2) Uani 1 1 d . . . . .
H73D H 0.5660 0.7508 0.9655 0.082 Uiso 1 1 calc R U . . .
H73E H 0.5394 0.7613 0.8990 0.082 Uiso 1 1 calc R U . . .
H73F H 0.4859 0.7030 0.9548 0.082 Uiso 1 1 calc R U . . .
C74A C 0.4770(5) 1.1164(5) 0.7780(3) 0.0381(16) Uani 1 1 d . . . . .
H74C H 0.4931 1.0828 0.8174 0.046 Uiso 1 1 calc R U . . .
H74D H 0.4782 1.1852 0.7770 0.046 Uiso 1 1 calc R U . . .
C75A C 0.5691(6) 1.0478(8) 0.7212(4) 0.069(3) Uani 1 1 d . . . . .
H75D H 0.6438 1.0435 0.7199 0.103 Uiso 1 1 calc R U . . .
H75E H 0.5495 1.0784 0.6824 0.103 Uiso 1 1 calc R U . . .
H75F H 0.5732 0.9774 0.7246 0.103 Uiso 1 1 calc R U . . .
C76A C 0.3154(5) 1.2821(5) 0.7005(3) 0.0323(15) Uani 1 1 d . . . . .
H76D H 0.3744 1.2947 0.7102 0.048 Uiso 1 1 calc R U . . .
H76E H 0.2440 1.3472 0.7075 0.048 Uiso 1 1 calc R U . . .
H76F H 0.3419 1.2577 0.6564 0.048 Uiso 1 1 calc R U . . .
C77A C -0.0870(5) 1.3521(5) 0.6566(3) 0.0310(14) Uani 1 1 d . . . . .
H77D H -0.1657 1.4066 0.6733 0.046 Uiso 1 1 calc R U . . .
H77E H -0.0741 1.3346 0.6126 0.046 Uiso 1 1 calc R U . . .
H77F H -0.0324 1.3778 0.6590 0.046 Uiso 1 1 calc R U . . .
C78A C -0.2432(4) 1.2318(5) 0.6894(3) 0.0270(13) Uani 1 1 d . . . . .
H78C H -0.2456 1.1665 0.6805 0.032 Uiso 1 1 calc R U . . .
H78D H -0.2403 1.2710 0.6501 0.032 Uiso 1 1 calc R U . . .
C79A C -0.3518(5) 1.2971(5) 0.7397(3) 0.0359(16) Uani 1 1 d . . . . .
H79D H -0.4190 1.3110 0.7259 0.054 Uiso 1 1 calc R U . . .
H79E H -0.3520 1.3636 0.7471 0.054 Uiso 1 1 calc R U . . .
H79F H -0.3547 1.2590 0.7789 0.054 Uiso 1 1 calc R U . . .
C80A C -0.2378(5) 0.8930(5) 0.8212(3) 0.0329(15) Uani 1 1 d . . . . .
H80C H -0.2782 0.8606 0.8544 0.039 Uiso 1 1 calc R U . . .
H80D H -0.2950 0.9640 0.8150 0.039 Uiso 1 1 calc R U . . .
C81A C -0.1878(6) 0.8286(7) 0.7607(3) 0.055(2) Uani 1 1 d . . . . .
H81D H -0.2492 0.8227 0.7492 0.082 Uiso 1 1 calc R U . . .
H81E H -0.1302 0.7585 0.7664 0.082 Uiso 1 1 calc R U . . .
H81F H -0.1514 0.8624 0.7271 0.082 Uiso 1 1 calc R U . . .
C82A C -0.1147(5) 0.7556(5) 0.9193(3) 0.0306(14) Uani 1 1 d . . . . .
H82D H -0.1775 0.7518 0.9082 0.046 Uiso 1 1 calc R U . . .
H82E H -0.1359 0.7675 0.9650 0.046 Uiso 1 1 calc R U . . .
H82F H -0.0448 0.6896 0.9064 0.046 Uiso 1 1 calc R U . . .
C83A C 0.0260(4) 0.7915(4) 0.9852(2) 0.0206(12) Uani 1 1 d . . . . .
C84A C -0.0619(5) 0.8456(5) 1.0394(3) 0.0276(13) Uani 1 1 d . . . . .
H84B H -0.0968 0.9199 1.0415 0.033 Uiso 1 1 calc R U . . .
C85A C -0.0983(5) 0.7929(5) 1.0891(3) 0.0305(14) Uani 1 1 d . . . . .
H85B H -0.1562 0.8308 1.1258 0.037 Uiso 1 1 calc R U . . .
C86A C -0.0515(5) 0.6854(5) 1.0863(2) 0.0275(13) Uani 1 1 d . . . . .
H86B H -0.0790 0.6497 1.1205 0.033 Uiso 1 1 calc R U . . .
C87A C 0.0360(5) 0.6286(5) 1.0337(2) 0.0263(13) Uani 1 1 d . . . . .
H87B H 0.0676 0.5544 1.0313 0.032 Uiso 1 1 calc R U . . .
C88A C 0.0760(5) 0.6820(5) 0.9849(2) 0.0223(12) Uani 1 1 d . . . . .

loop_
_atom_site_aniso_label
_atom_site_aniso_U_11
_atom_site_aniso_U_22
_atom_site_aniso_U_33
_atom_site_aniso_U_23
_atom_site_aniso_U_13
_atom_site_aniso_U_12
Mg1 0.0226(10) 0.0275(12) 0.0303(10) 0.0032(9) -0.0083(8) -0.0134(9)
Mg2 0.0274(10) 0.0343(13) 0.0191(9) 0.0014(8) -0.0091(8) -0.0117(9)
O1 0.044(2) 0.021(2) 0.0131(18) 0.0079(16) -0.0085(17) -0.0154(19)
N1 0.022(2) 0.019(3) 0.018(2) 0.0055(19) -0.0060(19) -0.009(2)
N2 0.022(2) 0.030(3) 0.017(2) 0.002(2) -0.0086(19) -0.015(2)
N3 0.023(3) 0.035(3) 0.034(3) 0.002(2) -0.011(2) -0.014(2)
N4 0.023(3) 0.030(3) 0.033(3) 0.007(2) -0.005(2) -0.017(2)
N5 0.026(3) 0.027(3) 0.013(2) -0.0007(19) -0.0056(19) -0.008(2)
N6 0.020(2) 0.037(3) 0.017(2) -0.002(2) -0.0052(19) -0.008(2)
N7 0.025(2) 0.027(3) 0.012(2) 0.0010(19) -0.0011(19) -0.010(2)
N8 0.024(2) 0.030(3) 0.014(2) -0.001(2) -0.0074(19) -0.011(2)
N9 0.030(3) 0.040(4) 0.047(3) -0.007(3) -0.009(2) -0.014(3)
N10 0.028(3) 0.038(4) 0.043(3) -0.006(3) -0.005(2) -0.014(3)
C1 0.028(3) 0.017(3) 0.020(3) 0.000(2) -0.005(2) -0.011(2)
C1L 0.064(5) 0.037(5) 0.058(5) -0.002(4) -0.034(4) -0.012(4)
C2L 0.061(5) 0.048(5) 0.045(4) 0.004(4) -0.021(4) -0.029(4)
C3L 0.115(8) 0.056(6) 0.046(5) 0.010(4) -0.003(5) -0.033(6)
C4L 0.141(10) 0.064(7) 0.044(5) 0.012(5) -0.020(6) -0.043(7)
C5L 0.149(10) 0.060(7) 0.073(7) 0.003(5) -0.066(7) -0.016(7)
C6L 0.088(6) 0.059(6) 0.062(5) 0.002(4) -0.047(5) -0.016(5)
C2 0.028(3) 0.022(3) 0.027(3) -0.001(3) -0.011(2) -0.007(3)
C3 0.025(3) 0.025(3) 0.027(3) 0.003(3) -0.011(2) -0.010(3)
C4 0.019(3) 0.024(3) 0.022(3) -0.005(2) -0.004(2) -0.009(2)
C5 0.026(3) 0.027(3) 0.016(3) 0.003(2) -0.007(2) -0.017(3)
C6 0.032(3) 0.025(3) 0.011(2) 0.003(2) -0.005(2) -0.017(3)
C7 0.041(3) 0.028(3) 0.014(3) 0.003(2) -0.007(2) -0.021(3)
C8 0.037(3) 0.030(4) 0.021(3) 0.001(3) -0.009(3) -0.017(3)
C9 0.040(3) 0.024(3) 0.021(3) 0.001(2) -0.014(3) -0.014(3)
C10 0.040(4) 0.032(4) 0.026(3) 0.001(3) -0.024(3) -0.009(3)
C11 0.027(3) 0.039(4) 0.031(3) -0.010(3) -0.012(3) -0.008(3)
C12 0.025(3) 0.054(5) 0.049(4) -0.004(4) -0.023(3) -0.009(3)
C13 0.031(4) 0.079(6) 0.049(4) 0.003(4) -0.010(3) -0.034(4)
C14 0.025(3) 0.053(5) 0.040(4) 0.002(3) -0.014(3) -0.018(3)
C15 0.031(4) 0.062(5) 0.053(4) -0.009(4) -0.004(3) -0.033(4)
C16 0.033(3) 0.034(4) 0.044(4) -0.002(3) 0.001(3) -0.022(3)
C17 0.037(4) 0.030(4) 0.051(4) -0.009(3) 0.013(3) -0.019(3)
C18 0.036(4) 0.024(4) 0.043(4) 0.002(3) 0.008(3) -0.007(3)
C19 0.032(3) 0.018(3) 0.027(3) 0.002(3) 0.004(2) -0.011(3)
C20 0.031(3) 0.016(3) 0.025(3) 0.000(2) -0.002(2) -0.006(3)
C21 0.030(3) 0.040(4) 0.037(4) 0.008(3) -0.011(3) -0.015(3)
C22 0.026(3) 0.043(4) 0.053(4) 0.007(3) -0.023(3) -0.016(3)
C23 0.027(4) 0.078(6) 0.049(4) -0.009(4) 0.001(3) -0.013(4)
C24 0.075(5) 0.062(5) 0.035(4) 0.013(4) -0.013(4) -0.049(5)
C25 0.044(4) 0.046(4) 0.022(3) 0.011(3) -0.014(3) -0.029(3)
C26 0.064(4) 0.047(5) 0.032(3) 0.016(3) -0.025(3) -0.030(4)
C27 0.046(4) 0.074(6) 0.070(5) 0.000(5) -0.041(4) -0.008(4)
C28 0.050(5) 0.108(9) 0.093(7) -0.003(6) -0.022(5) -0.042(6)
C29 0.056(9) 0.127(15) 0.111(13) -0.058(11) -0.035(9) -0.016(9)
C30 0.034(4) 0.040(5) 0.060(5) 0.002(4) 0.015(3) -0.019(3)
C31 0.045(5) 0.065(6) 0.095(7) -0.016(5) 0.027(4) -0.040(4)
C32 0.043(4) 0.044(5) 0.057(5) 0.026(4) 0.012(4) -0.013(4)
C33 0.032(3) 0.034(4) 0.016(3) 0.009(3) -0.003(2) -0.012(3)
C34 0.061(4) 0.025(4) 0.026(3) -0.004(3) -0.005(3) -0.008(3)
C35 0.076(5) 0.030(4) 0.022(3) -0.010(3) -0.005(3) -0.018(4)
C36 0.062(4) 0.043(5) 0.016(3) 0.007(3) -0.016(3) -0.019(4)
C37 0.040(3) 0.022(3) 0.019(3) 0.005(2) -0.004(2) -0.012(3)
C38 0.030(3) 0.027(4) 0.011(3) -0.002(2) 0.002(2) -0.007(3)
C51 0.032(3) 0.026(3) 0.014(3) -0.004(2) -0.008(2) -0.011(3)
C52 0.029(3) 0.020(3) 0.025(3) -0.001(2) -0.012(3) -0.004(3)
C53 0.028(3) 0.030(4) 0.025(3) 0.000(3) -0.008(3) -0.009(3)
C54 0.025(3) 0.026(3) 0.021(3) -0.003(2) -0.010(2) -0.003(3)
C55 0.023(3) 0.038(4) 0.020(3) 0.000(3) -0.007(2) -0.008(3)
C56 0.026(3) 0.032(4) 0.019(3) -0.004(3) -0.002(2) -0.008(3)
C57 0.023(3) 0.038(4) 0.026(3) -0.002(3) -0.003(2) -0.006(3)
C58 0.024(3) 0.039(4) 0.023(3) 0.003(3) -0.008(2) -0.006(3)
C59 0.021(3) 0.032(4) 0.020(3) 0.000(3) 0.000(2) -0.010(3)
C60 0.030(3) 0.034(4) 0.014(3) 0.004(2) -0.005(2) -0.010(3)
C61 0.028(3) 0.024(3) 0.015(3) -0.001(2) -0.006(2) -0.006(3)
C62 0.029(3) 0.028(4) 0.016(3) -0.001(2) -0.006(2) -0.008(3)
C63 0.035(3) 0.032(4) 0.021(3) 0.005(3) -0.014(3) -0.011(3)
C64 0.024(3) 0.022(3) 0.020(3) -0.001(2) -0.011(2) -0.005(2)
C65 0.030(3) 0.041(4) 0.020(3) -0.001(3) -0.015(2) -0.017(3)
C66 0.026(3) 0.033(4) 0.026(3) -0.002(3) -0.011(2) -0.012(3)
C67 0.033(3) 0.037(4) 0.024(3) 0.006(3) -0.010(3) -0.024(3)
C68 0.027(3) 0.030(4) 0.022(3) 0.003(2) -0.010(2) -0.013(3)
C69 0.023(3) 0.026(3) 0.016(3) 0.000(2) -0.003(2) -0.013(3)
C70 0.025(3) 0.017(3) 0.014(3) -0.002(2) -0.006(2) -0.009(2)
C71 0.041(4) 0.046(5) 0.026(3) 0.008(3) -0.020(3) -0.014(3)
C72 0.024(3) 0.052(4) 0.016(3) 0.004(3) -0.009(2) -0.009(3)
C73 0.037(4) 0.053(5) 0.033(4) 0.005(3) -0.015(3) -0.022(3)
C74 0.025(3) 0.063(5) 0.033(3) 0.008(3) -0.007(3) -0.017(3)
C75 0.052(5) 0.100(8) 0.064(5) 0.001(5) -0.019(4) -0.045(5)
C76 0.028(3) 0.063(5) 0.035(4) 0.001(3) -0.003(3) -0.015(3)
C77 0.036(3) 0.044(4) 0.018(3) 0.006(3) -0.010(3) -0.014(3)
C78 0.036(3) 0.050(4) 0.013(3) 0.005(3) -0.012(2) -0.019(3)
C79 0.040(4) 0.074(6) 0.038(4) 0.002(4) -0.021(3) -0.016(4)
C80 0.029(3) 0.054(5) 0.024(3) 0.011(3) -0.015(3) -0.023(3)
C81 0.032(4) 0.076(6) 0.060(5) -0.004(4) -0.018(3) -0.023(4)
C82 0.035(3) 0.060(5) 0.025(3) 0.014(3) -0.012(3) -0.029(3)
C83 0.025(3) 0.027(3) 0.023(3) 0.006(2) -0.013(2) -0.011(3)
C84 0.055(4) 0.030(4) 0.032(3) 0.005(3) -0.018(3) -0.022(3)
C85 0.091(6) 0.035(4) 0.051(4) 0.025(3) -0.044(4) -0.047(4)
C86 0.059(4) 0.047(5) 0.033(4) 0.026(3) -0.021(3) -0.042(4)
C87 0.036(3) 0.036(4) 0.016(3) 0.011(3) -0.011(2) -0.018(3)
C88 0.029(3) 0.022(3) 0.024(3) 0.014(2) -0.013(2) -0.010(3)
Mg1A 0.0251(10) 0.0303(12) 0.0146(9) 0.0030(8) -0.0041(7) -0.0153(9)
Mg2A 0.0245(10) 0.0277(12) 0.0244(10) 0.0052(8) -0.0093(8) -0.0125(9)
O1A 0.031(2) 0.022(2) 0.0103(17) 0.0032(15) -0.0018(15) -0.0074(17)
N1A 0.023(2) 0.024(3) 0.013(2) 0.0002(19) -0.0038(18) -0.011(2)
N2A 0.022(2) 0.030(3) 0.016(2) -0.002(2) -0.0028(18) -0.014(2)
N3A 0.025(2) 0.027(3) 0.016(2) 0.000(2) -0.0028(19) -0.014(2)
N4A 0.024(2) 0.024(3) 0.017(2) -0.003(2) -0.0018(19) -0.013(2)
N5A 0.021(2) 0.022(3) 0.023(2) 0.007(2) -0.0134(19) -0.012(2)
N6A 0.020(2) 0.027(3) 0.026(2) 0.005(2) -0.008(2) -0.010(2)
N7A 0.014(2) 0.024(3) 0.013(2) 0.0040(19) -0.0035(17) -0.0100(19)
N8A 0.020(2) 0.017(3) 0.016(2) 0.0076(19) -0.0079(18) -0.0074(19)
N9A 0.032(3) 0.038(3) 0.038(3) -0.004(3) -0.008(2) -0.017(3)
N10A 0.030(3) 0.041(4) 0.048(3) -0.012(3) -0.014(2) -0.013(3)
C1A 0.019(3) 0.022(3) 0.015(3) -0.004(2) 0.000(2) -0.006(2)
C2A 0.018(3) 0.024(3) 0.021(3) 0.001(2) -0.006(2) -0.006(2)
C3A 0.021(3) 0.029(4) 0.022(3) 0.006(2) -0.010(2) -0.011(3)
C4A 0.016(3) 0.026(3) 0.024(3) 0.005(2) -0.006(2) -0.011(2)
C5A 0.016(3) 0.030(4) 0.027(3) 0.004(3) -0.005(2) -0.014(3)
C6A 0.023(3) 0.029(4) 0.019(3) -0.001(2) -0.002(2) -0.012(3)
C7A 0.028(3) 0.031(4) 0.015(3) 0.003(2) -0.004(2) -0.013(3)
C7L 0.043(4) 0.060(5) 0.030(4) -0.005(3) -0.006(3) -0.012(4)
C8L 0.146(9) 0.053(6) 0.047(5) 0.006(4) -0.058(6) 0.002(6)
C9L 0.160(11) 0.082(9) 0.031(5) 0.010(5) -0.032(6) -0.011(8)
C10L 0.171(12) 0.061(7) 0.044(6) 0.006(5) 0.035(7) -0.029(8)
C11L 0.089(6) 0.044(5) 0.057(5) -0.005(4) 0.030(5) -0.031(5)
C12L 0.042(4) 0.034(4) 0.041(4) 0.000(3) 0.004(3) -0.012(3)
C8A 0.026(3) 0.026(4) 0.022(3) 0.002(2) -0.004(2) -0.008(3)
C9A 0.034(3) 0.031(4) 0.009(3) -0.001(2) -0.001(2) -0.017(3)
C10A 0.034(3) 0.040(4) 0.013(3) 0.005(3) -0.006(2) -0.022(3)
C11A 0.035(3) 0.031(4) 0.019(3) 0.001(2) -0.011(2) -0.018(3)
C12A 0.038(3) 0.044(4) 0.029(3) 0.000(3) -0.016(3) -0.024(3)
C13A 0.034(3) 0.043(4) 0.024(3) 0.004(3) -0.009(3) -0.028(3)
C14A 0.025(3) 0.029(4) 0.023(3) -0.002(2) -0.005(2) -0.015(3)
C15A 0.023(3) 0.029(4) 0.023(3) -0.005(2) -0.001(2) -0.014(3)
C16A 0.017(3) 0.026(3) 0.024(3) -0.001(2) 0.000(2) -0.014(2)
C17A 0.023(3) 0.024(3) 0.019(3) -0.002(2) 0.002(2) -0.011(2)
C18A 0.024(3) 0.021(3) 0.022(3) -0.003(2) 0.004(2) -0.013(3)
C19A 0.022(3) 0.025(3) 0.013(3) 0.000(2) 0.000(2) -0.012(2)
C20A 0.019(3) 0.029(3) 0.016(3) 0.001(2) 0.000(2) -0.009(2)
C21A 0.035(3) 0.051(4) 0.023(3) 0.008(3) -0.012(3) -0.027(3)
C22A 0.027(3) 0.047(4) 0.017(3) 0.015(3) -0.010(2) -0.020(3)
C23A 0.042(4) 0.059(5) 0.051(4) 0.007(4) -0.013(3) -0.035(4)
C24A 0.035(3) 0.042(4) 0.016(3) 0.009(3) -0.003(2) -0.022(3)
C25A 0.056(5) 0.072(6) 0.037(4) 0.007(4) -0.011(3) -0.040(4)
C26A 0.041(4) 0.044(4) 0.015(3) 0.010(3) -0.004(3) -0.025(3)
C27A 0.053(4) 0.070(6) 0.027(3) 0.010(3) -0.019(3) -0.038(4)
C28A 0.052(4) 0.072(6) 0.037(4) 0.010(4) -0.021(3) -0.045(4)
C29A 0.043(4) 0.090(7) 0.077(6) 0.006(5) -0.023(4) -0.029(5)
C30A 0.033(3) 0.039(4) 0.021(3) -0.002(3) -0.001(2) -0.024(3)
C31A 0.030(3) 0.053(5) 0.023(3) 0.009(3) -0.006(3) -0.027(3)
C32A 0.028(3) 0.038(4) 0.024(3) 0.008(3) 0.000(2) -0.019(3)
C33A 0.017(3) 0.028(3) 0.016(3) 0.005(2) -0.002(2) -0.010(2)
C34A 0.033(3) 0.029(4) 0.023(3) -0.002(3) 0.002(3) -0.003(3)
C35A 0.036(4) 0.033(4) 0.036(4) 0.011(3) -0.009(3) 0.001(3)
C36A 0.030(3) 0.043(4) 0.030(3) 0.023(3) -0.012(3) -0.009(3)
C37A 0.033(3) 0.037(4) 0.019(3) 0.007(3) -0.010(2) -0.021(3)
C38A 0.019(3) 0.022(3) 0.019(3) 0.011(2) -0.004(2) -0.009(2)
C51A 0.021(3) 0.025(3) 0.023(3) 0.003(2) -0.010(2) -0.008(2)
C52A 0.029(3) 0.026(4) 0.030(3) 0.003(3) -0.015(3) -0.009(3)
C53A 0.034(3) 0.026(4) 0.029(3) 0.005(3) -0.021(3) -0.013(3)
C54A 0.026(3) 0.023(3) 0.027(3) -0.001(2) -0.016(2) -0.008(3)
C55A 0.017(3) 0.031(4) 0.031(3) 0.001(3) -0.012(2) -0.011(3)
C56A 0.029(3) 0.022(3) 0.023(3) -0.003(2) -0.010(2) -0.012(3)
C57A 0.024(3) 0.032(4) 0.028(3) 0.002(3) -0.010(2) -0.018(3)
C58A 0.020(3) 0.030(4) 0.028(3) -0.007(3) -0.001(2) -0.014(3)
C59A 0.021(3) 0.024(3) 0.019(3) 0.001(2) -0.001(2) -0.012(2)
C60A 0.022(3) 0.028(3) 0.018(3) 0.004(2) -0.003(2) -0.014(3)
C61A 0.022(3) 0.028(3) 0.012(3) 0.000(2) 0.000(2) -0.013(3)
C62A 0.021(3) 0.033(4) 0.013(3) 0.004(2) -0.005(2) -0.012(3)
C63A 0.023(3) 0.026(3) 0.013(3) -0.001(2) -0.004(2) -0.010(2)
C64A 0.018(3) 0.021(3) 0.017(3) 0.002(2) -0.006(2) -0.010(2)
C65A 0.018(3) 0.027(3) 0.018(3) 0.003(2) -0.007(2) -0.012(2)
C66A 0.021(3) 0.026(3) 0.020(3) 0.002(2) -0.005(2) -0.014(2)
C67A 0.021(3) 0.025(3) 0.023(3) 0.006(2) -0.005(2) -0.011(3)
C68A 0.023(3) 0.023(3) 0.023(3) 0.001(2) -0.005(2) -0.010(3)
C69A 0.014(3) 0.020(3) 0.019(3) 0.000(2) 0.001(2) -0.007(2)
C70A 0.025(3) 0.020(3) 0.013(3) 0.004(2) -0.005(2) -0.008(2)
C71A 0.053(4) 0.036(4) 0.036(3) 0.018(3) -0.029(3) -0.027(3)
C72A 0.034(3) 0.041(4) 0.034(3) 0.006(3) -0.024(3) -0.014(3)
C73A 0.050(4) 0.050(5) 0.074(5) 0.000(4) -0.048(4) -0.011(4)
C74A 0.041(4) 0.037(4) 0.054(4) 0.011(3) -0.026(3) -0.027(3)
C75A 0.027(4) 0.092(7) 0.081(6) 0.008(5) -0.024(4) -0.016(4)
C76A 0.029(3) 0.042(4) 0.035(3) 0.013(3) -0.013(3) -0.023(3)
C77A 0.035(3) 0.038(4) 0.024(3) 0.013(3) -0.011(3) -0.021(3)
C78A 0.023(3) 0.036(4) 0.022(3) 0.012(3) -0.007(2) -0.015(3)
C79A 0.025(3) 0.048(4) 0.034(3) 0.009(3) -0.015(3) -0.013(3)
C80A 0.031(3) 0.037(4) 0.039(4) 0.016(3) -0.018(3) -0.020(3)
C81A 0.051(4) 0.069(6) 0.057(5) -0.008(4) -0.024(4) -0.029(4)
C82A 0.040(4) 0.032(4) 0.028(3) 0.015(3) -0.016(3) -0.022(3)
C83A 0.023(3) 0.025(3) 0.018(3) 0.003(2) -0.010(2) -0.012(2)
C84A 0.030(3) 0.023(3) 0.025(3) 0.002(3) -0.009(2) -0.008(3)
C85A 0.035(3) 0.031(4) 0.023(3) -0.003(3) -0.006(3) -0.013(3)
C86A 0.036(3) 0.032(4) 0.014(3) 0.001(2) -0.002(2) -0.018(3)
C87A 0.037(3) 0.025(3) 0.018(3) 0.007(2) -0.011(2) -0.014(3)
C88A 0.027(3) 0.028(3) 0.013(3) 0.002(2) -0.009(2) -0.011(3)

loop_
_atom_type_symbol
_atom_type_description
_atom_type_scat_dispersion_real
_atom_type_scat_dispersion_imag
_atom_type_scat_source
C C 0.0033 0.0016 'International Tables Vol C Tables 4.2.6.8 and 6.1.1.4'
H H 0.0000 0.0000 'International Tables Vol C Tables 4.2.6.8 and 6.1.1.4'
Mg Mg 0.0486 0.0363 'International Tables Vol C Tables 4.2.6.8 and 6.1.1.4'
N N 0.0061 0.0033 'International Tables Vol C Tables 4.2.6.8 and 6.1.1.4'
O O 0.0106 0.0060 'International Tables Vol C Tables 4.2.6.8 and 6.1.1.4'

loop_
_geom_angle_atom_site_label_1
_geom_angle_atom_site_label_2
_geom_angle_atom_site_label_3
_geom_angle
N1 Mg1 N4 87.01(18)
N1 Mg1 N3 161.9(2)
N4 Mg1 N3 89.9(2)
N1 Mg1 N2 89.42(18)
N4 Mg1 N2 158.1(2)
N3 Mg1 N2 86.8(2)
N1 Mg1 N9 100.16(19)
N4 Mg1 N9 94.3(2)
N3 Mg1 N9 97.9(2)
N2 Mg1 N9 107.6(2)
N8 Mg2 N6 161.9(2)
N8 Mg2 N5 87.07(18)
N6 Mg2 N5 89.92(18)
N8 Mg2 N7 89.17(18)
N6 Mg2 N7 87.32(18)
N5 Mg2 N7 159.2(2)
N8 Mg2 N10 100.7(2)
N6 Mg2 N10 97.3(2)
N5 Mg2 N10 92.9(2)
N7 Mg2 N10 108.0(2)
C88 O1 C38 121.6(4)
C4 N1 C1 107.4(4)
C4 N1 Mg1 123.2(3)
C1 N1 Mg1 127.6(4)
C6 N2 C9 106.4(5)
C6 N2 Mg1 125.2(4)
C9 N2 Mg1 128.3(4)
C14 N3 C11 106.8(5)
C14 N3 Mg1 124.4(4)
C11 N3 Mg1 127.7(4)
C16 N4 C19 106.8(5)
C16 N4 Mg1 123.6(4)
C19 N4 Mg1 129.6(4)
C51 N5 C54 107.1(4)
C51 N5 Mg2 128.7(4)
C54 N5 Mg2 124.2(4)
C59 N6 C56 106.3(5)
C59 N6 Mg2 127.4(3)
C56 N6 Mg2 125.3(4)
C64 N7 C61 105.8(4)
C64 N7 Mg2 126.5(3)
C61 N7 Mg2 127.3(4)
C69 N8 C66 106.3(4)
C69 N8 Mg2 126.6(3)
C66 N8 Mg2 124.5(4)
C1L N9 Mg1 124.3(4)
C1L N9 H9A 106.3
Mg1 N9 H9A 106.3
C1L N9 H9B 106.3
Mg1 N9 H9B 106.3
H9A N9 H9B 106.4
C2L N10 Mg2 126.5(4)
C2L N10 H10E 105.7
Mg2 N10 H10E 105.7
C2L N10 H10F 105.7
Mg2 N10 H10F 105.7
H10E N10 H10F 106.1
N1 C1 C20 124.2(5)
N1 C1 C2 109.0(5)
C20 C1 C2 126.6(5)
N9 C1L C2L 108.0(5)
N9 C1L C6L 109.4(6)
C2L C1L C6L 110.9(7)
N9 C1L H1LA 109.5
C2L C1L H1LA 109.5
C6L C1L H1LA 109.5
N10 C2L C1L 108.1(6)
N10 C2L C3L 109.1(6)
C1L C2L C3L 112.3(6)
N10 C2L H2LA 109.1
C1L C2L H2LA 109.1
C3L C2L H2LA 109.1
C4L C3L C2L 111.0(8)
C4L C3L H3LA 109.4
C2L C3L H3LA 109.4
C4L C3L H3LB 109.4
C2L C3L H3LB 109.4
H3LA C3L H3LB 108.0
C5L C4L C3L 110.5(9)
C5L C4L H4LA 109.6
C3L C4L H4LA 109.6
C5L C4L H4LB 109.6
C3L C4L H4LB 109.6
H4LA C4L H4LB 108.1
C4L C5L C6L 111.1(7)
C4L C5L H5LA 109.4
C6L C5L H5LA 109.4
C4L C5L H5LB 109.4
C6L C5L H5LB 109.4
H5LA C5L H5LB 108.0
C1L C6L C5L 111.3(7)
C1L C6L H6LA 109.4
C5L C6L H6LA 109.4
C1L C6L H6LB 109.4
C5L C6L H6LB 109.4
H6LA C6L H6LB 108.0
C3 C2 C1 106.5(5)
C3 C2 C21 123.5(5)
C1 C2 C21 129.9(6)
C2 C3 C4 107.3(5)
C2 C3 C22 129.0(5)
C4 C3 C22 123.7(5)
N1 C4 C5 125.9(5)
N1 C4 C3 109.7(5)
C5 C4 C3 124.2(5)
C6 C5 C4 126.8(5)
C6 C5 H5A 116.6
C4 C5 H5A 116.6
N2 C6 C5 124.8(5)
N2 C6 C7 109.9(5)
C5 C6 C7 125.3(5)
C8 C7 C6 107.2(5)
C8 C7 C25 127.4(6)
C6 C7 C25 125.3(5)
C7 C8 C9 105.8(5)
C7 C8 C26 128.2(6)
C9 C8 C26 125.9(5)
N2 C9 C10 124.4(6)
N2 C9 C8 110.6(5)
C10 C9 C8 125.0(6)
C9 C10 C11 126.4(6)
C9 C10 H10A 116.8
C11 C10 H10A 116.8
N3 C11 C10 124.9(5)
N3 C11 C12 110.1(6)
C10 C11 C12 125.0(6)
C13 C12 C11 106.3(6)
C13 C12 C27 128.3(6)
C11 C12 C27 125.4(7)
C12 C13 C14 106.3(6)
C12 C13 C28 128.1(7)
C14 C13 C28 125.5(8)
N3 C14 C15 124.3(5)
N3 C14 C13 110.4(6)
C15 C14 C13 125.3(6)
C14 C15 C16 128.2(6)
C14 C15 H15A 115.9
C16 C15 H15A 115.9
N4 C16 C15 125.0(6)
N4 C16 C17 110.9(6)
C15 C16 C17 123.9(6)
C18 C17 C16 106.8(6)
C18 C17 C30 126.7(7)
C16 C17 C30 126.5(7)
C17 C18 C19 105.8(6)
C17 C18 C32 124.8(6)
C19 C18 C32 129.4(6)
N4 C19 C20 123.3(5)
N4 C19 C18 109.6(5)
C20 C19 C18 127.0(6)
C19 C20 C1 125.6(5)
C19 C20 C33 117.9(5)
C1 C20 C33 116.4(5)
C2 C21 H21A 109.5
C2 C21 H21B 109.5
H21A C21 H21B 109.5
C2 C21 H21C 109.5
H21A C21 H21C 109.5
H21B C21 H21C 109.5
C23 C22 C3 112.4(5)
C23 C22 H22A 109.1
C3 C22 H22A 109.1
C23 C22 H22B 109.1
C3 C22 H22B 109.1
H22A C22 H22B 107.9
C22 C23 H23A 109.5
C22 C23 H23B 109.5
H23A C23 H23B 109.5
C22 C23 H23C 109.5
H23A C23 H23C 109.5
H23B C23 H23C 109.5
C25 C24 H24A 109.5
C25 C24 H24B 109.5
H24A C24 H24B 109.5
C25 C24 H24C 109.5
H24A C24 H24C 109.5
H24B C24 H24C 109.5
C7 C25 C24 111.8(5)
C7 C25 H25A 109.3
C24 C25 H25A 109.3
C7 C25 H25B 109.3
C24 C25 H25B 109.3
H25A C25 H25B 107.9
C8 C26 H26A 109.5
C8 C26 H26B 109.5
H26A C26 H26B 109.5
C8 C26 H26C 109.5
H26A C26 H26C 109.5
H26B C26 H26C 109.5
C12 C27 H27A 109.5
C12 C27 H27B 109.5
H27A C27 H27B 109.5
C12 C27 H27C 109.5
H27A C27 H27C 109.5
H27B C27 H27C 109.5
C29 C28 C13 112.0(9)
C13 C28 C29B 106.2(16)
C29 C28 H28A 110.1
C13 C28 H28A 110.6
C29 C28 H28D 107.3
C13 C28 H28D 109.5
H28A C28 H28D 107.2
C13 C28 H28G 108.9
C29B C28 H28G 105.2
C13 C28 H28H 109.8
C29B C28 H28H 119.7
H28G C28 H28H 106.7
C28 C29 H29D 109.5
C28 C29 H29E 109.5
H29D C29 H29E 109.5
C28 C29 H29F 109.5
H29D C29 H29F 109.5
H29E C29 H29F 109.5
C28 C29B H29G 109.5
C28 C29B H29H 109.5
H29G C29B H29H 109.5
C28 C29B H29I 109.5
H29G C29B H29I 109.5
H29H C29B H29I 109.5
C17 C30 C31 112.6(6)
C17 C30 H30A 109.1
C31 C30 H30A 109.1
C17 C30 H30B 109.1
C31 C30 H30B 109.1
H30A C30 H30B 107.8
C30 C31 H31A 109.5
C30 C31 H31B 109.5
H31A C31 H31B 109.5
C30 C31 H31C 109.5
H31A C31 H31C 109.5
H31B C31 H31C 109.5
C18 C32 H32A 109.5
C18 C32 H32B 109.5
H32A C32 H32B 109.5
C18 C32 H32C 109.5
H32A C32 H32C 109.5
H32B C32 H32C 109.5
C34 C33 C38 118.4(5)
C34 C33 C20 120.5(6)
C38 C33 C20 121.0(5)
C33 C34 C35 121.4(6)
C33 C34 H34A 119.3
C35 C34 H34A 119.3
C36 C35 C34 119.8(5)
C36 C35 H35A 120.1
C34 C35 H35A 120.1
C35 C36 C37 120.6(6)
C35 C36 H36A 119.7
C37 C36 H36A 119.7
C38 C37 C36 118.5(6)
C38 C37 H37A 120.8
C36 C37 H37A 120.8
C37 C38 O1 123.0(5)
C37 C38 C33 121.4(5)
O1 C38 C33 115.3(5)
N5 C51 C70 123.7(5)
N5 C51 C52 109.6(5)
C70 C51 C52 126.6(5)
C53 C52 C51 106.1(5)
C53 C52 C71 124.5(5)
C51 C52 C71 129.4(5)
C52 C53 C54 107.4(5)
C52 C53 C72 128.0(5)
C54 C53 C72 124.6(5)
N5 C54 C55 125.7(5)
N5 C54 C53 109.8(5)
C55 C54 C53 124.5(5)
C56 C55 C54 128.2(5)
C56 C55 H55A 115.9
C54 C55 H55A 115.9
N6 C56 C55 124.2(5)
N6 C56 C57 109.8(5)
C55 C56 C57 126.0(5)
C58 C57 C56 106.6(5)
C58 C57 C74 127.4(6)
C56 C57 C74 125.9(5)
C57 C58 C59 106.5(5)
C57 C58 C76 128.5(6)
C59 C58 C76 125.0(5)
N6 C59 C60 124.1(5)
N6 C59 C58 110.7(4)
C60 C59 C58 125.2(5)
C61 C60 C59 127.2(5)
C61 C60 H60A 116.4
C59 C60 H60A 116.4
N7 C61 C60 124.3(5)
N7 C61 C62 110.0(5)
C60 C61 C62 125.7(5)
C63 C62 C61 107.4(5)
C63 C62 C77 128.2(5)
C61 C62 C77 124.4(5)
C62 C63 C64 105.8(5)
C62 C63 C78 127.8(5)
C64 C63 C78 126.3(5)
N7 C64 C65 123.6(5)
N7 C64 C63 111.1(5)
C65 C64 C63 125.3(5)
C64 C65 C66 129.2(5)
C64 C65 H65A 115.4
C66 C65 H65A 115.4
N8 C66 C65 123.5(5)
N8 C66 C67 110.7(5)
C65 C66 C67 125.8(5)
C68 C67 C66 108.2(5)
C68 C67 C80 125.9(5)
C66 C67 C80 125.6(5)
C67 C68 C82 124.1(5)
C67 C68 C69 105.2(5)
C82 C68 C69 130.3(5)
N8 C69 C70 124.0(5)
N8 C69 C68 109.4(4)
C70 C69 C68 126.4(5)
C69 C70 C51 125.7(5)
C69 C70 C83 113.7(5)
C51 C70 C83 120.2(4)
C52 C71 H71A 109.5
C52 C71 H71B 109.5
H71A C71 H71B 109.5
C52 C71 H71C 109.5
H71A C71 H71C 109.5
H71B C71 H71C 109.5
C73 C72 C53 114.1(5)
C73 C72 H72A 108.7
C53 C72 H72A 108.7
C73 C72 H72B 108.7
C53 C72 H72B 108.7
H72A C72 H72B 107.6
C72 C73 H73A 109.5
C72 C73 H73B 109.5
H73A C73 H73B 109.5
C72 C73 H73C 109.5
H73A C73 H73C 109.5
H73B C73 H73C 109.5
C57 C74 C75 111.8(6)
C57 C74 H74A 109.3
C75 C74 H74A 109.3
C57 C74 H74B 109.3
C75 C74 H74B 109.3
H74A C74 H74B 107.9
C74 C75 H75A 109.5
C74 C75 H75B 109.5
H75A C75 H75B 109.5
C74 C75 H75C 109.5
H75A C75 H75C 109.5
H75B C75 H75C 109.5
C58 C76 H76A 109.5
C58 C76 H76B 109.5
H76A C76 H76B 109.5
C58 C76 H76C 109.5
H76A C76 H76C 109.5
H76B C76 H76C 109.5
C62 C77 H77A 109.5
C62 C77 H77B 109.5
H77A C77 H77B 109.5
C62 C77 H77C 109.5
H77A C77 H77C 109.5
H77B C77 H77C 109.5
C63 C78 C79 112.6(5)
C63 C78 H78A 109.1
C79 C78 H78A 109.1
C63 C78 H78B 109.1
C79 C78 H78B 109.1
H78A C78 H78B 107.8
C78 C79 H79A 109.5
C78 C79 H79B 109.5
H79A C79 H79B 109.5
C78 C79 H79C 109.5
H79A C79 H79C 109.5
H79B C79 H79C 109.5
C81 C80 C67 112.7(5)
C81 C80 H80A 109.0
C67 C80 H80A 109.0
C81 C80 H80B 109.0
C67 C80 H80B 109.0
H80A C80 H80B 107.8
C80 C81 H81A 109.5
C80 C81 H81B 109.5
H81A C81 H81B 109.5
C80 C81 H81C 109.5
H81A C81 H81C 109.5
H81B C81 H81C 109.5
C68 C82 H82A 109.5
C68 C82 H82B 109.5
H82A C82 H82B 109.5
C68 C82 H82C 109.5
H82A C82 H82C 109.5
H82B C82 H82C 109.5
C88 C83 C84 118.1(6)
C88 C83 C70 124.0(5)
C84 C83 C70 117.8(5)
C85 C84 C83 122.0(6)
C85 C84 H84A 119.0
C83 C84 H84A 119.0
C84 C85 C86 119.2(6)
C84 C85 H85A 120.4
C86 C85 H85A 120.4
C87 C86 C85 120.7(6)
C87 C86 H86A 119.7
C85 C86 H86A 119.7
C86 C87 C88 119.6(5)
C86 C87 H87A 120.2
C88 C87 H87A 120.2
O1 C88 C83 116.1(5)
O1 C88 C87 123.4(5)
C83 C88 C87 120.2(6)
N1A Mg1A N3A 161.6(2)
N1A Mg1A N2A 88.88(17)
N3A Mg1A N2A 87.37(17)
N1A Mg1A N4A 87.53(18)
N3A Mg1A N4A 89.39(18)
N2A Mg1A N4A 158.5(2)
N1A Mg1A N9A 100.54(19)
N3A Mg1A N9A 97.81(19)
N2A Mg1A N9A 107.3(2)
N4A Mg1A N9A 94.1(2)
N8A Mg2A N6A 162.4(2)
N8A Mg2A N5A 87.03(17)
N6A Mg2A N5A 90.27(18)
N8A Mg2A N7A 89.60(17)
N6A Mg2A N7A 86.67(18)
N5A Mg2A N7A 158.84(19)
N8A Mg2A N10A 99.5(2)
N6A Mg2A N10A 97.9(2)
N5A Mg2A N10A 92.5(2)
N7A Mg2A N10A 108.67(19)
C38A O1A C88A 122.0(4)
C4A N1A C1A 107.3(4)
C4A N1A Mg1A 124.2(3)
C1A N1A Mg1A 126.7(3)
C6A N2A C9A 106.0(4)
C6A N2A Mg1A 126.3(3)
C9A N2A Mg1A 127.4(3)
C14A N3A C11A 106.5(4)
C14A N3A Mg1A 125.4(3)
C11A N3A Mg1A 126.4(4)
C19A N4A C16A 107.1(4)
C19A N4A Mg1A 128.6(3)
C16A N4A Mg1A 124.2(3)
C51A N5A C54A 106.6(4)
C51A N5A Mg2A 129.9(3)
C54A N5A Mg2A 123.5(4)
C59A N6A C56A 106.7(5)
C59A N6A Mg2A 128.4(4)
C56A N6A Mg2A 123.4(4)
C61A N7A C64A 105.6(4)
C61A N7A Mg2A 128.7(3)
C64A N7A Mg2A 125.3(4)
C66A N8A C69A 106.5(4)
C66A N8A Mg2A 123.6(3)
C69A N8A Mg2A 128.6(3)
C7L N9A Mg1A 126.4(4)
C7L N9A H9AA 105.7
Mg1A N9A H9AA 105.7
C7L N9A H9AB 105.7
Mg1A N9A H9AB 105.7
H9AA N9A H9AB 106.2
C12L N10A Mg2A 123.5(4)
C12L N10A H10G 106.4
Mg2A N10A H10G 106.4
C12L N10A H10H 106.4
Mg2A N10A H10H 106.4
H10G N10A H10H 106.5
N1A C1A C20A 124.2(5)
N1A C1A C2A 109.0(4)
C20A C1A C2A 126.7(5)
C3A C2A C1A 106.3(4)
C3A C2A C21A 122.6(5)
C1A C2A C21A 130.9(5)
C2A C3A C4A 107.4(5)
C2A C3A C22A 127.4(5)
C4A C3A C22A 125.0(5)
N1A C4A C5A 125.3(4)
N1A C4A C3A 109.7(5)
C5A C4A C3A 125.0(5)
C6A C5A C4A 127.9(5)
C6A C5A H5AA 116.0
C4A C5A H5AA 116.0
N2A C6A C5A 123.8(5)
N2A C6A C7A 111.3(4)
C5A C6A C7A 124.9(5)
C8A C7A C6A 106.3(5)
C8A C7A C24A 127.0(5)
C6A C7A C24A 126.6(5)
N9A C7L C12L 109.3(6)
N9A C7L C8L 111.7(7)
C12L C7L C8L 110.3(7)
N9A C7L H7LA 108.5
C12L C7L H7LA 108.5
C8L C7L H7LA 108.5
C9L C8L C7L 111.4(8)
C9L C8L H8LA 109.3
C7L C8L H8LA 109.3
C9L C8L H8LB 109.3
C7L C8L H8LB 109.3
H8LA C8L H8LB 108.0
C8L C9L C10L 109.2(9)
C8L C9L H9LA 109.8
C10L C9L H9LA 109.8
C8L C9L H9LB 109.8
C10L C9L H9LB 109.8
H9LA C9L H9LB 108.3
C9L C10L C11L 112.8(8)
C9L C10L H10B 109.0
C11L C10L H10B 109.0
C9L C10L H10C 109.0
C11L C10L H10C 109.0
H10B C10L H10C 107.8
C10L C11L C12L 109.0(8)
C10L C11L H11A 109.9
C12L C11L H11A 109.9
C10L C11L H11B 109.9
C12L C11L H11B 109.9
H11A C11L H11B 108.3
N10A C12L C7L 108.9(5)
N10A C12L C11L 108.0(6)
C7L C12L C11L 113.4(7)
N10A C12L H12A 108.8
C7L C12L H12A 108.8
C11L C12L H12A 108.8
C7A C8A C9A 106.1(5)
C7A C8A C26A 127.9(5)
C9A C8A C26A 126.0(5)
N2A C9A C10A 124.0(5)
N2A C9A C8A 110.3(5)
C10A C9A C8A 125.6(5)
C11A C10A C9A 127.4(5)
C11A C10A H10D 116.3
C9A C10A H10D 116.3
N3A C11A C10A 124.8(5)
N3A C11A C12A 109.7(5)
C10A C11A C12A 125.5(5)
C13A C12A C11A 107.4(5)
C13A C12A C27A 127.5(5)
C11A C12A C27A 125.1(6)
C12A C13A C14A 105.5(5)
C12A C13A C28A 127.7(5)
C14A C13A C28A 126.6(5)
N3A C14A C15A 124.3(5)
N3A C14A C13A 110.8(5)
C15A C14A C13A 124.5(5)
C16A C15A C14A 126.9(5)
C16A C15A H15B 116.6
C14A C15A H15B 116.6
N4A C16A C15A 126.3(5)
N4A C16A C17A 109.5(4)
C15A C16A C17A 124.2(5)
C18A C17A C16A 107.7(5)
C18A C17A C30A 127.7(5)
C16A C17A C30A 124.6(5)
C17A C18A C19A 105.9(5)
C17A C18A C32A 124.8(5)
C19A C18A C32A 129.4(5)
N4A C19A C20A 123.5(5)
N4A C19A C18A 109.8(4)
C20A C19A C18A 126.7(5)
C1A C20A C19A 126.3(5)
C1A C20A C33A 114.6(4)
C19A C20A C33A 118.6(5)
C2A C21A H21D 109.5
C2A C21A H21E 109.5
H21D C21A H21E 109.5
C2A C21A H21F 109.5
H21D C21A H21F 109.5
H21E C21A H21F 109.5
C23A C22A C3A 112.3(5)
C23A C22A H22C 109.1
C3A C22A H22C 109.1
C23A C22A H22D 109.1
C3A C22A H22D 109.1
H22C C22A H22D 107.9
C22A C23A H23D 109.5
C22A C23A H23E 109.5
H23D C23A H23E 109.5
C22A C23A H23F 109.5
H23D C23A H23F 109.5
H23E C23A H23F 109.5
C7A C24A C25A 111.0(5)
C7A C24A H24D 109.4
C25A C24A H24D 109.4
C7A C24A H24E 109.4
C25A C24A H24E 109.4
H24D C24A H24E 108.0
C24A C25A H25C 109.5
C24A C25A H25D 109.5
H25C C25A H25D 109.5
C24A C25A H25E 109.5
H25C C25A H25E 109.5
H25D C25A H25E 109.5
C8A C26A H26D 109.5
C8A C26A H26E 109.5
H26D C26A H26E 109.5
C8A C26A H26F 109.5
H26D C26A H26F 109.5
H26E C26A H26F 109.5
C12A C27A H27D 109.5
C12A C27A H27E 109.5
H27D C27A H27E 109.5
C12A C27A H27F 109.5
H27D C27A H27F 109.5
H27E C27A H27F 109.5
C29A C28A C13A 112.2(6)
C29A C28A H28B 109.2
C13A C28A H28B 109.2
C29A C28A H28C 109.2
C13A C28A H28C 109.2
H28B C28A H28C 107.9
C28A C29A H29A 109.5
C28A C29A H29B 109.5
H29A C29A H29B 109.5
C28A C29A H29C 109.5
H29A C29A H29C 109.5
H29B C29A H29C 109.5
C31A C30A C17A 114.3(5)
C31A C30A H30C 108.7
C17A C30A H30C 108.7
C31A C30A H30D 108.7
C17A C30A H30D 108.7
H30C C30A H30D 107.6
C30A C31A H31D 109.5
C30A C31A H31E 109.5
H31D C31A H31E 109.5
C30A C31A H31F 109.5
H31D C31A H31F 109.5
H31E C31A H31F 109.5
C18A C32A H32D 109.5
C18A C32A H32E 109.5
H32D C32A H32E 109.5
C18A C32A H32F 109.5
H32D C32A H32F 109.5
H32E C32A H32F 109.5
C38A C33A C34A 118.1(5)
C38A C33A C20A 124.3(5)
C34A C33A C20A 117.2(5)
C35A C34A C33A 121.3(5)
C35A C34A H34B 119.4
C33A C34A H34B 119.4
C36A C35A C34A 120.1(6)
C36A C35A H35B 120.0
C34A C35A H35B 120.0
C35A C36A C37A 120.7(5)
C35A C36A H36B 119.6
C37A C36A H36B 119.6
C36A C37A C38A 119.0(5)
C36A C37A H37B 120.5
C38A C37A H37B 120.5
O1A C38A C33A 115.8(4)
O1A C38A C37A 123.2(5)
C33A C38A C37A 120.7(5)
N5A C51A C70A 123.7(4)
N5A C51A C52A 110.3(5)
C70A C51A C52A 126.0(5)
C53A C52A C51A 105.9(5)
C53A C52A C71A 124.3(5)
C51A C52A C71A 129.8(6)
C52A C53A C54A 107.5(5)
C52A C53A C72A 127.2(5)
C54A C53A C72A 125.3(6)
N5A C54A C55A 125.2(5)
N5A C54A C53A 109.7(5)
C55A C54A C53A 125.0(5)
C56A C55A C54A 129.0(5)
C56A C55A H55B 115.5
C54A C55A H55B 115.5
C55A C56A N6A 123.9(5)
C55A C56A C57A 127.1(5)
N6A C56A C57A 108.9(5)
C58A C57A C56A 107.7(5)
C58A C57A C74A 126.7(6)
C56A C57A C74A 125.4(5)
C57A C58A C59A 106.4(5)
C57A C58A C76A 128.6(5)
C59A C58A C76A 124.9(5)
N6A C59A C60A 124.6(5)
N6A C59A C58A 110.2(5)
C60A C59A C58A 125.2(5)
C59A C60A C61A 126.4(5)
C59A C60A H60B 116.8
C61A C60A H60B 116.8
N7A C61A C60A 123.8(5)
N7A C61A C62A 111.0(5)
C60A C61A C62A 125.2(5)
C63A C62A C61A 106.2(5)
C63A C62A C77A 127.2(5)
C61A C62A C77A 126.6(5)
C62A C63A C64A 106.9(4)
C62A C63A C78A 127.2(5)
C64A C63A C78A 125.8(5)
N7A C64A C65A 124.1(5)
N7A C64A C63A 110.3(5)
C65A C64A C63A 125.6(5)
C64A C65A C66A 128.2(5)
C64A C65A H65B 115.9
C66A C65A H65B 115.9
N8A C66A C65A 125.0(5)
N8A C66A C67A 110.1(5)
C65A C66A C67A 124.8(5)
C68A C67A C66A 107.4(5)
C68A C67A C80A 127.7(5)
C66A C67A C80A 124.8(5)
C67A C68A C69A 106.2(5)
C67A C68A C82A 123.9(5)
C69A C68A C82A 129.7(5)
N8A C69A C70A 123.8(5)
N8A C69A C68A 109.6(4)
C70A C69A C68A 126.5(5)
C69A C70A C51A 125.0(5)
C69A C70A C83A 115.8(5)
C51A C70A C83A 119.0(4)
C52A C71A H71D 109.5
C52A C71A H71E 109.5
H71D C71A H71E 109.5
C52A C71A H71F 109.5
H71D C71A H71F 109.5
H71E C71A H71F 109.5
C73A C72A C53A 114.0(5)
C73A C72A H72C 108.7
C53A C72A H72C 108.7
C73A C72A H72D 108.7
C53A C72A H72D 108.7
H72C C72A H72D 107.6
C72A C73A H73D 109.5
C72A C73A H73E 109.5
H73D C73A H73E 109.5
C72A C73A H73F 109.5
H73D C73A H73F 109.5
H73E C73A H73F 109.5
C57A C74A C75A 109.8(5)
C57A C74A H74C 109.7
C75A C74A H74C 109.7
C57A C74A H74D 109.7
C75A C74A H74D 109.7
H74C C74A H74D 108.2
C74A C75A H75D 109.5
C74A C75A H75E 109.5
H75D C75A H75E 109.5
C74A C75A H75F 109.5
H75D C75A H75F 109.5
H75E C75A H75F 109.5
C58A C76A H76D 109.5
C58A C76A H76E 109.5
H76D C76A H76E 109.5
C58A C76A H76F 109.5
H76D C76A H76F 109.5
H76E C76A H76F 109.5
C62A C77A H77D 109.5
C62A C77A H77E 109.5
H77D C77A H77E 109.5
C62A C77A H77F 109.5
H77D C77A H77F 109.5
H77E C77A H77F 109.5
C63A C78A C79A 112.6(4)
C63A C78A H78C 109.1
C79A C78A H78C 109.1
C63A C78A H78D 109.1
C79A C78A H78D 109.1
H78C C78A H78D 107.8
C78A C79A H79D 109.5
C78A C79A H79E 109.5
H79D C79A H79E 109.5
C78A C79A H79F 109.5
H79D C79A H79F 109.5
H79E C79A H79F 109.5
C81A C80A C67A 112.0(5)
C81A C80A H80C 109.2
C67A C80A H80C 109.2
C81A C80A H80D 109.2
C67A C80A H80D 109.2
H80C C80A H80D 107.9
C80A C81A H81D 109.5
C80A C81A H81E 109.5
H81D C81A H81E 109.5
C80A C81A H81F 109.5
H81D C81A H81F 109.5
H81E C81A H81F 109.5
C68A C82A H82D 109.5
C68A C82A H82E 109.5
H82D C82A H82E 109.5
C68A C82A H82F 109.5
H82D C82A H82F 109.5
H82E C82A H82F 109.5
C88A C83A C84A 117.2(5)
C88A C83A C70A 122.3(5)
C84A C83A C70A 120.4(5)
C85A C84A C83A 121.1(6)
C85A C84A H84B 119.4
C83A C84A H84B 119.4
C84A C85A C86A 120.4(5)
C84A C85A H85B 119.8
C86A C85A H85B 119.8
C85A C86A C87A 120.4(6)
C85A C86A H86B 119.8
C87A C86A H86B 119.8
C88A C87A C86A 118.9(6)
C88A C87A H87B 120.6
C86A C87A H87B 120.6
C87A C88A O1A 123.5(5)
C87A C88A C83A 121.8(5)
O1A C88A C83A 114.4(5)

loop_
_geom_bond_atom_site_label_1
_geom_bond_atom_site_label_2
_geom_bond_distance
Mg1 N1 2.061(4)
Mg1 N4 2.074(5)
Mg1 N3 2.078(5)
Mg1 N2 2.087(5)
Mg1 N9 2.200(5)
Mg2 N8 2.065(5)
Mg2 N6 2.076(5)
Mg2 N5 2.089(5)
Mg2 N7 2.089(4)
Mg2 N10 2.201(6)
O1 C88 1.364(7)
O1 C38 1.384(6)
N1 C4 1.364(7)
N1 C1 1.374(7)
N2 C6 1.363(7)
N2 C9 1.374(7)
N3 C14 1.347(8)
N3 C11 1.359(8)
N4 C16 1.371(7)
N4 C19 1.374(7)
N5 C51 1.365(7)
N5 C54 1.368(7)
N6 C59 1.367(7)
N6 C56 1.371(7)
N7 C64 1.357(7)
N7 C61 1.377(7)
N8 C69 1.378(6)
N8 C66 1.381(6)
N9 C1L 1.516(9)
N9 H9A 0.9100
N9 H9B 0.9100
N10 C2L 1.488(9)
N10 H10E 0.9100
N10 H10F 0.9100
C1 C20 1.412(8)
C1 C2 1.470(8)
C1L C2L 1.521(10)
C1L C6L 1.534(10)
C1L H1LA 1.0000
C2L C3L 1.530(10)
C2L H2LA 1.0000
C3L C4L 1.510(13)
C3L H3LA 0.9900
C3L H3LB 0.9900
C4L C5L 1.497(14)
C4L H4LA 0.9900
C4L H4LB 0.9900
C5L C6L 1.537(14)
C5L H5LA 0.9900
C5L H5LB 0.9900
C6L H6LA 0.9900
C6L H6LB 0.9900
C2 C3 1.359(8)
C2 C21 1.502(8)
C3 C4 1.452(7)
C3 C22 1.521(8)
C4 C5 1.395(8)
C5 C6 1.389(7)
C5 H5A 0.9500
C6 C7 1.448(8)
C7 C8 1.370(8)
C7 C25 1.504(8)
C8 C9 1.444(8)
C8 C26 1.501(9)
C9 C10 1.381(8)
C10 C11 1.401(9)
C10 H10A 0.9500
C11 C12 1.460(8)
C12 C13 1.353(11)
C12 C27 1.505(10)
C13 C14 1.459(9)
C13 C28 1.508(10)
C14 C15 1.387(10)
C15 C16 1.400(9)
C15 H15A 0.9500
C16 C17 1.443(9)
C17 C18 1.383(10)
C17 C30 1.495(9)
C18 C19 1.479(9)
C18 C32 1.500(9)
C19 C20 1.411(8)
C20 C33 1.505(8)
C21 H21A 0.9800
C21 H21B 0.9800
C21 H21C 0.9800
C22 C23 1.510(9)
C22 H22A 0.9900
C22 H22B 0.9900
C23 H23A 0.9800
C23 H23B 0.9800
C23 H23C 0.9800
C24 C25 1.507(9)
C24 H24A 0.9800
C24 H24B 0.9800
C24 H24C 0.9800
C25 H25A 0.9900
C25 H25B 0.9900
C26 H26A 0.9800
C26 H26B 0.9800
C26 H26C 0.9800
C27 H27A 0.9800
C27 H27B 0.9800
C27 H27C 0.9800
C28 C29 1.400(15)
C28 C29B 1.53(3)
C28 H28A 0.9514
C28 H28D 0.9769
C28 H28G 0.9787
C28 H28H 0.9547
C29 H29D 0.9800
C29 H29E 0.9800
C29 H29F 0.9800
C29B H29G 0.9800
C29B H29H 0.9800
C29B H29I 0.9800
C30 C31 1.525(11)
C30 H30A 0.9900
C30 H30B 0.9900
C31 H31A 0.9800
C31 H31B 0.9800
C31 H31C 0.9800
C32 H32A 0.9800
C32 H32B 0.9800
C32 H32C 0.9800
C33 C34 1.374(8)
C33 C38 1.389(8)
C34 C35 1.376(9)
C34 H34A 0.9500
C35 C36 1.368(9)
C35 H35A 0.9500
C36 C37 1.398(8)
C36 H36A 0.9500
C37 C38 1.379(8)
C37 H37A 0.9500
C51 C70 1.419(8)
C51 C52 1.471(7)
C52 C53 1.357(8)
C52 C71 1.503(8)
C53 C54 1.450(8)
C53 C72 1.512(8)
C54 C55 1.402(8)
C55 C56 1.382(7)
C55 H55A 0.9500
C56 C57 1.465(8)
C57 C58 1.360(7)
C57 C74 1.490(8)
C58 C59 1.450(8)
C58 C76 1.501(9)
C59 C60 1.401(7)
C60 C61 1.391(8)
C60 H60A 0.9500
C61 C62 1.446(7)
C62 C63 1.352(8)
C62 C77 1.517(7)
C63 C64 1.458(7)
C63 C78 1.500(8)
C64 C65 1.375(8)
C65 C66 1.416(7)
C65 H65A 0.9500
C66 C67 1.419(8)
C67 C68 1.374(7)
C67 C80 1.516(8)
C68 C82 1.478(8)
C68 C69 1.483(7)
C69 C70 1.406(7)
C70 C83 1.506(8)
C71 H71A 0.9800
C71 H71B 0.9800
C71 H71C 0.9800
C72 C73 1.502(9)
C72 H72A 0.9900
C72 H72B 0.9900
C73 H73A 0.9800
C73 H73B 0.9800
C73 H73C 0.9800
C74 C75 1.510(11)
C74 H74A 0.9900
C74 H74B 0.9900
C75 H75A 0.9800
C75 H75B 0.9800
C75 H75C 0.9800
C76 H76A 0.9800
C76 H76B 0.9800
C76 H76C 0.9800
C77 H77A 0.9800
C77 H77B 0.9800
C77 H77C 0.9800
C78 C79 1.509(9)
C78 H78A 0.9900
C78 H78B 0.9900
C79 H79A 0.9800
C79 H79B 0.9800
C79 H79C 0.9800
C80 C81 1.492(10)
C80 H80A 0.9900
C80 H80B 0.9900
C81 H81A 0.9800
C81 H81B 0.9800
C81 H81C 0.9800
C82 H82A 0.9800
C82 H82B 0.9800
C82 H82C 0.9800
C83 C88 1.376(8)
C83 C84 1.389(8)
C84 C85 1.371(9)
C84 H84A 0.9500
C85 C86 1.371(9)
C85 H85A 0.9500
C86 C87 1.369(9)
C86 H86A 0.9500
C87 C88 1.407(8)
C87 H87A 0.9500
Mg1A N1A 2.071(4)
Mg1A N3A 2.083(4)
Mg1A N2A 2.083(5)
Mg1A N4A 2.096(5)
Mg1A N9A 2.190(5)
Mg2A N8A 2.069(5)
Mg2A N6A 2.072(5)
Mg2A N5A 2.074(4)
Mg2A N7A 2.088(4)
Mg2A N10A 2.217(5)
O1A C38A 1.375(6)
O1A C88A 1.384(6)
N1A C4A 1.357(7)
N1A C1A 1.382(6)
N2A C6A 1.361(7)
N2A C9A 1.381(6)
N3A C14A 1.349(7)
N3A C11A 1.372(7)
N4A C19A 1.364(6)
N4A C16A 1.372(7)
N5A C51A 1.369(7)
N5A C54A 1.378(7)
N6A C59A 1.363(7)
N6A C56A 1.385(7)
N7A C61A 1.361(7)
N7A C64A 1.371(6)
N8A C66A 1.372(6)
N8A C69A 1.376(7)
N9A C7L 1.472(9)
N9A H9AA 0.9100
N9A H9AB 0.9100
N10A C12L 1.494(8)
N10A H10G 0.9100
N10A H10H 0.9100
C1A C20A 1.405(8)
C1A C2A 1.459(7)
C2A C3A 1.362(8)
C2A C21A 1.497(7)
C3A C4A 1.449(7)
C3A C22A 1.513(8)
C4A C5A 1.395(7)
C5A C6A 1.387(7)
C5A H5AA 0.9500
C6A C7A 1.453(7)
C7A C8A 1.377(7)
C7A C24A 1.493(8)
C7L C12L 1.526(10)
C7L C8L 1.539(10)
C7L H7LA 1.0000
C8L C9L 1.488(15)
C8L H8LA 0.9900
C8L H8LB 0.9900
C9L C10L 1.500(16)
C9L H9LA 0.9900
C9L H9LB 0.9900
C10L C11L 1.530(14)
C10L H10B 0.9900
C10L H10C 0.9900
C11L C12L 1.544(10)
C11L H11A 0.9900
C11L H11B 0.9900
C12L H12A 1.0000
C8A C9A 1.462(8)
C8A C26A 1.491(7)
C9A C10A 1.388(8)
C10A C11A 1.381(8)
C10A H10D 0.9500
C11A C12A 1.452(8)
C12A C13A 1.352(8)
C12A C27A 1.508(8)
C13A C14A 1.468(7)
C13A C28A 1.503(8)
C14A C15A 1.409(8)
C15A C16A 1.399(7)
C15A H15B 0.9500
C16A C17A 1.454(8)
C17A C18A 1.355(7)
C17A C30A 1.509(8)
C18A C19A 1.475(8)
C18A C32A 1.490(8)
C19A C20A 1.427(7)
C20A C33A 1.504(7)
C21A H21D 0.9800
C21A H21E 0.9800
C21A H21F 0.9800
C22A C23A 1.492(9)
C22A H22C 0.9900
C22A H22D 0.9900
C23A H23D 0.9800
C23A H23E 0.9800
C23A H23F 0.9800
C24A C25A 1.546(10)
C24A H24D 0.9900
C24A H24E 0.9900
C25A H25C 0.9800
C25A H25D 0.9800
C25A H25E 0.9800
C26A H26D 0.9800
C26A H26E 0.9800
C26A H26F 0.9800
C27A H27D 0.9800
C27A H27E 0.9800
C27A H27F 0.9800
C28A C29A 1.501(11)
C28A H28B 0.9900
C28A H28C 0.9900
C29A H29A 0.9800
C29A H29B 0.9800
C29A H29C 0.9800
C30A C31A 1.505(8)
C30A H30C 0.9900
C30A H30D 0.9900
C31A H31D 0.9800
C31A H31E 0.9800
C31A H31F 0.9800
C32A H32D 0.9800
C32A H32E 0.9800
C32A H32F 0.9800
C33A C38A 1.376(7)
C33A C34A 1.389(8)
C34A C35A 1.377(8)
C34A H34B 0.9500
C35A C36A 1.354(9)
C35A H35B 0.9500
C36A C37A 1.380(8)
C36A H36B 0.9500
C37A C38A 1.404(7)
C37A H37B 0.9500
C51A C70A 1.433(8)
C51A C52A 1.470(7)
C52A C53A 1.362(8)
C52A C71A 1.493(8)
C53A C54A 1.457(8)
C53A C72A 1.503(7)
C54A C55A 1.391(8)
C55A C56A 1.377(8)
C55A H55B 0.9500
C56A C57A 1.452(8)
C57A C58A 1.351(8)
C57A C74A 1.508(8)
C58A C59A 1.456(8)
C58A C76A 1.495(8)
C59A C60A 1.385(7)
C60A C61A 1.416(7)
C60A H60B 0.9500
C61A C62A 1.442(7)
C62A C63A 1.356(8)
C62A C77A 1.503(8)
C63A C64A 1.443(7)
C63A C78A 1.510(7)
C64A C65A 1.386(8)
C65A C66A 1.407(7)
C65A H65B 0.9500
C66A C67A 1.441(8)
C67A C68A 1.363(7)
C67A C80A 1.517(7)
C68A C69A 1.461(8)
C68A C82A 1.498(8)
C69A C70A 1.427(7)
C70A C83A 1.475(8)
C71A H71D 0.9800
C71A H71E 0.9800
C71A H71F 0.9800
C72A C73A 1.494(9)
C72A H72C 0.9900
C72A H72D 0.9900
C73A H73D 0.9800
C73A H73E 0.9800
C73A H73F 0.9800
C74A C75A 1.527(10)
C74A H74C 0.9900
C74A H74D 0.9900
C75A H75D 0.9800
C75A H75E 0.9800
C75A H75F 0.9800
C76A H76D 0.9800
C76A H76E 0.9800
C76A H76F 0.9800
C77A H77D 0.9800
C77A H77E 0.9800
C77A H77F 0.9800
C78A C79A 1.514(8)
C78A H78C 0.9900
C78A H78D 0.9900
C79A H79D 0.9800
C79A H79E 0.9800
C79A H79F 0.9800
C80A C81A 1.504(9)
C80A H80C 0.9900
C80A H80D 0.9900
C81A H81D 0.9800
C81A H81E 0.9800
C81A H81F 0.9800
C82A H82D 0.9800
C82A H82E 0.9800
C82A H82F 0.9800
C83A C88A 1.399(8)
C83A C84A 1.405(7)
C84A C85A 1.369(8)
C84A H84B 0.9500
C85A C86A 1.375(8)
C85A H85B 0.9500
C86A C87A 1.391(7)
C86A H86B 0.9500
C87A C88A 1.382(8)
C87A H87B 0.9500
